data_7238608
loop_
_publ_author_name
'Datta, Sayanti'
'Kumar Seth, Dipravath'
'Halder, Sarmistha'
'Sheldrick, William S.'
'Mayer-Figge, Heike'
'Drew, Michael G. B.'
'Bhattacharya, Samaresh'

_publ_section_title
;
 Mononuclear palladium and heterodinuclear palladium--ruthenium complexes
 of semicarbazone ligands. Synthesis, characterization, and application in
 C--C cross-coupling reactions
;
_journal_issue 12
_journal_name_full 'RSC Advances'
_journal_page_first 5254
_journal_paper_doi 10.1039/c2ra20105d
_journal_volume 2
_journal_year 2012
_chemical_formula_sum 'C67 H53 Cl N3 O3 P3 Pd Ru'
_chemical_formula_weight 1283.95
_space_group_IT_number 2
_space_group_name_Hall '-P 1'
_space_group_name_H-M_alt 'P -1'
_symmetry_cell_setting triclinic
_symmetry_space_group_name_H-M 'P -1'
_atom_sites_solution_hydrogens geom
_atom_sites_solution_primary direct
_atom_sites_solution_secondary difmap
_audit_creation_method SHELXL-97
_cell_angle_alpha 66.307(6)
_cell_angle_beta 89.242(7)
_cell_angle_gamma 87.514(7)
_cell_formula_units_Z 8
_cell_length_a 19.145(4)
_cell_length_b 26.722(6)
_cell_length_c 26.880(6)
_cell_measurement_temperature 293(2)
_cell_measurement_theta_max 17.7
_cell_measurement_theta_min 0.8
_cell_volume 12581(5)
_computing_cell_refinement 'BRUKER AXS SMART 3'
_computing_data_collection 'BRUKER AXS SMART 3'
_computing_data_reduction 'BRUKER AXS SAINT'
_computing_molecular_graphics 'BRUKER SHELXLTL'
_computing_publication_material 'MERCURY 1.4'
_computing_structure_refinement 'SHELXL-97 (Sheldrick, 1997)'
_computing_structure_solution 'SHELXS-97 (Sheldrick, 1990)'
_diffrn_ambient_temperature 293(2)
_diffrn_measured_fraction_theta_full 0.979
_diffrn_measured_fraction_theta_max 0.979
_diffrn_measurement_device_type 'CCD area detector'
_diffrn_measurement_method 'Phi and omega Scan'
_diffrn_radiation_monochromator graphite
_diffrn_radiation_source 'fine-focus sealed tube'
_diffrn_radiation_type MoK\a
_diffrn_radiation_wavelength 0.71073
_diffrn_reflns_av_R_equivalents 0.1153
_diffrn_reflns_av_sigmaI/netI 0.0998
_diffrn_reflns_limit_h_max 16
_diffrn_reflns_limit_h_min -16
_diffrn_reflns_limit_k_max 22
_diffrn_reflns_limit_k_min -22
_diffrn_reflns_limit_l_max 22
_diffrn_reflns_limit_l_min -22
_diffrn_reflns_number 66604
_diffrn_reflns_theta_full 17.74
_diffrn_reflns_theta_max 17.74
_diffrn_reflns_theta_min 0.83
_exptl_absorpt_coefficient_mu 0.691
_exptl_absorpt_correction_T_max 0.9094
_exptl_absorpt_correction_T_min 0.8975
_exptl_absorpt_correction_type multi-scan
_exptl_absorpt_process_details SADABS
_exptl_crystal_colour Brown
_exptl_crystal_density_diffrn 1.356
_exptl_crystal_density_method 'not measured'
_exptl_crystal_description block
_exptl_crystal_F_000 5216
_exptl_crystal_size_max 0.16
_exptl_crystal_size_mid 0.15
_exptl_crystal_size_min 0.14
_refine_diff_density_max 0.530
_refine_diff_density_min -0.433
_refine_diff_density_rms 0.082
_refine_ls_extinction_method none
_refine_ls_goodness_of_fit_ref 1.028
_refine_ls_hydrogen_treatment constr
_refine_ls_matrix_type full
_refine_ls_number_parameters 1470
_refine_ls_number_reflns 16255
_refine_ls_number_restraints 0
_refine_ls_restrained_S_all 1.028
_refine_ls_R_factor_all 0.0985
_refine_ls_R_factor_gt 0.0599
_refine_ls_shift/su_max 0.000
_refine_ls_shift/su_mean 0.000
_refine_ls_structure_factor_coef Fsqd
_refine_ls_weighting_details 'calc w=1/[\s^2^(Fo^2^)+(0.0672P)^2^+0.0000P] where P=(Fo^2^+2Fc^2^)/3'
_refine_ls_weighting_scheme calc
_refine_ls_wR_factor_gt 0.1339
_refine_ls_wR_factor_ref 0.1497
_reflns_number_gt 10509
_reflns_number_total 16255
_reflns_threshold_expression >2sigma(I)
_cod_data_source_file c2ra20105d.txt
_cod_data_source_block ss154_0m
_cod_depositor_comments
;
The following automatic conversions were performed:

data item '_exptl_absorpt_correction_type' value 'Multi-scan' was
changed to 'multi-scan' in accordance with the
/home/saulius/struct/COD-crude-data/automatic-downloads/DataCite-retrospective/RSC/depositions/lib/dictionaries/cif_core.dic
dictionary named 'cif_core.dic' version 2.4.2 last updated on
2011-04-26.

data item '_symmetry_cell_setting' value 'Triclinic' was changed to
'triclinic' in accordance with the
/home/saulius/struct/COD-crude-data/automatic-downloads/DataCite-retrospective/RSC/depositions/lib/dictionaries/cif_core.dic
dictionary named 'cif_core.dic' version 2.4.2 last updated on
2011-04-26.

Automatic conversion script
Id: cif_fix_values 6909 2019-04-08 15:41:33Z antanas 
;
_cod_original_cell_volume 12580(5)
_cod_original_sg_symbol_H-M P-1
_cod_database_code 7238608

loop_
_symmetry_equiv_pos_as_xyz
'x, y, z'
'-x, -y, -z'

loop_
_atom_site_label
_atom_site_type_symbol
_atom_site_fract_x
_atom_site_fract_y
_atom_site_fract_z
_atom_site_U_iso_or_equiv
_atom_site_adp_type
_atom_site_occupancy
_atom_site_symmetry_multiplicity
_atom_site_calc_flag
_atom_site_refinement_flags
Pd2 Pd 0.14317(6) 0.57938(5) 0.27600(4) 0.0491(4) Uani 1 1 d .
Pd4 Pd 0.62598(5) 0.41623(5) 0.23347(4) 0.0475(4) Uani 1 1 d .
Pd3 Pd 0.13630(5) 0.07739(4) 0.16279(4) 0.0425(4) Uani 1 1 d .
Pd1 Pd 0.63888(5) 0.92127(4) 0.33789(4) 0.0448(4) Uani 1 1 d .
Ru1 Ru 0.74304(6) 0.98202(5) 0.46737(4) 0.0432(4) Uani 1 1 d .
Ru2 Ru 0.23825(6) 0.54518(5) 0.45390(5) 0.0521(4) Uani 1 1 d .
Ru4 Ru 0.73415(6) 0.47565(5) 0.05508(5) 0.0526(4) Uani 1 1 d .
Ru3 Ru 0.24271(6) 0.01838(5) 0.02912(4) 0.0426(4) Uani 1 1 d .
P7 P 0.03644(19) 0.07972(16) 0.20791(15) 0.0494(12) Uani 1 1 d .
P3 P 0.53965(19) 0.91906(16) 0.29291(15) 0.0489(12) Uani 1 1 d .
P9 P 0.2675(2) -0.07385(16) 0.09247(15) 0.0492(12) Uani 1 1 d .
P6 P 0.2476(2) 0.44900(17) 0.47458(16) 0.0558(12) Uani 1 1 d .
P8 P 0.19988(19) 0.10406(16) -0.03741(15) 0.0488(12) Uani 1 1 d .
P11 P 0.7577(2) 0.55998(17) 0.06132(17) 0.0594(13) Uani 1 1 d .
Cl1 Cl 0.74424(19) 1.01843(15) 0.53624(14) 0.0578(11) Uani 1 1 d .
P2 P 0.7127(2) 0.89642(16) 0.53708(16) 0.0519(12) Uani 1 1 d .
Cl2 Cl 0.23476(19) 0.52132(16) 0.55040(14) 0.0647(12) Uani 1 1 d .
O2 O 0.6330(4) 1.0010(3) 0.4385(3) 0.048(3) Uani 1 1 d .
P1 P 0.7577(2) 1.07231(16) 0.40097(15) 0.0493(12) Uani 1 1 d .
C246 C 0.7595(8) 0.5493(6) 0.1348(6) 0.060(4) Uiso 1 1 d .
P12 P 0.70716(19) 0.39114(17) 0.05078(15) 0.0524(12) Uani 1 1 d .
P4 P 0.0476(2) 0.57056(16) 0.23219(15) 0.0529(12) Uani 1 1 d .
Cl4 Cl 0.73355(19) 0.51979(16) -0.04302(15) 0.0676(12) Uani 1 1 d .
O12 O 0.6232(4) 0.4922(4) 0.0692(3) 0.060(3) Uani 1 1 d .
N6 N 0.2254(6) 0.5793(4) 0.3212(4) 0.045(3) Uiso 1 1 d .
N4 N 0.0977(6) 0.5507(4) 0.3488(4) 0.057(3) Uiso 1 1 d .
H4' H 0.0552 0.5407 0.3539 0.068 Uiso 1 1 calc R
Cl3 Cl 0.24505(18) -0.01587(15) -0.04102(14) 0.0554(11) Uani 1 1 d .
P10 P 0.52541(19) 0.41550(16) 0.27986(15) 0.0510(12) Uani 1 1 d .
P5 P 0.2138(2) 0.63898(17) 0.43568(16) 0.0592(13) Uani 1 1 d .
O9 O 0.1343(4) 0.0011(3) 0.0603(3) 0.048(3) Uani 1 1 d .
N9 N 0.2223(5) 0.0696(4) 0.1225(4) 0.040(3) Uiso 1 1 d .
O3 O 0.6936(5) 0.8773(4) 0.3048(4) 0.063(3) Uani 1 1 d .
O11 O 0.6803(5) 0.3725(4) 0.3018(3) 0.069(3) Uani 1 1 d .
N12 N 0.7107(6) 0.4194(4) 0.1894(5) 0.051(3) Uiso 1 1 d .
O8 O 0.1865(5) 0.1215(4) 0.1948(4) 0.064(3) Uani 1 1 d .
N1 N 0.5974(6) 0.9653(4) 0.3752(4) 0.049(3) Uiso 1 1 d .
H1 H 0.5542 0.9766 0.3715 0.059 Uiso 1 1 calc R
C156 C 0.1169(7) 0.1370(6) -0.1316(6) 0.062(5) Uiso 1 1 d .
H156 H 0.1491 0.1638 -0.1483 0.074 Uiso 1 1 calc R
C137 C -0.0026(7) 0.1454(5) 0.1975(5) 0.046(4) Uiso 1 1 d .
N7 N 0.0989(6) 0.0337(4) 0.1262(4) 0.055(3) Uiso 1 1 d .
H7 H 0.0571 0.0220 0.1316 0.066 Uiso 1 1 calc R
O5 O 0.1987(5) 0.6125(4) 0.2067(3) 0.069(3) Uani 1 1 d .
C149 C 0.0493(7) 0.0464(5) 0.2803(5) 0.048(4) Uiso 1 1 d .
O6 O 0.1272(4) 0.5353(4) 0.4386(4) 0.061(3) Uani 1 1 d .
C259 C 0.6880(7) 0.3373(5) 0.1180(5) 0.047(4) Uiso 1 1 d .
N11 N 0.6978(5) 0.4460(4) 0.1337(4) 0.048(3) Uiso 1 1 d .
N5 N 0.2079(6) 0.5610(4) 0.3752(4) 0.052(3) Uiso 1 1 d .
C223 C 0.7745(7) 0.4018(5) 0.2057(6) 0.048(4) Uani 1 1 d .
H223 H 0.8091 0.4096 0.1793 0.058 Uiso 1 1 calc R
C82 C 0.0664(7) 0.5371(5) 0.1880(5) 0.050(4) Uiso 1 1 d .
C176 C 0.3010(7) 0.1203(5) 0.1531(5) 0.050(4) Uiso 1 1 d .
C185 C 0.2512(8) 0.1349(6) 0.1848(6) 0.051(4) Uiso 1 1 d .
C30 C 0.6373(7) 0.8756(6) 0.6335(6) 0.059(4) Uiso 1 1 d .
H30 H 0.6761 0.8543 0.6519 0.071 Uiso 1 1 calc R
C25 C 0.6379(7) 0.9017(6) 0.5781(6) 0.059(4) Uiso 1 1 d .
C222 C 0.6327(7) 0.4671(6) 0.1205(6) 0.046(4) Uiso 1 1 d .
C113 C 0.2517(8) 0.6987(6) 0.3253(6) 0.077(5) Uiso 1 1 d .
H113 H 0.2977 0.6941 0.3377 0.092 Uiso 1 1 calc R
C19 C 0.7759(7) 0.8575(6) 0.5912(5) 0.053(4) Uiso 1 1 d .
C112 C 0.1956(8) 0.6797(6) 0.3629(6) 0.063(5) Uiso 1 1 d .
C89 C 0.2880(7) 0.5926(5) 0.3063(6) 0.058(4) Uani 1 1 d .
H89 H 0.3218 0.5866 0.3329 0.070 Uiso 1 1 calc R
C155 C 0.1271(7) 0.1001(6) -0.0787(6) 0.055(4) Uiso 1 1 d .
C52 C 0.5511(7) 0.9528(5) 0.2204(5) 0.049(4) Uiso 1 1 d .
C6 C 0.8784(7) 1.0884(6) 0.4459(6) 0.063(5) Uiso 1 1 d .
H6 H 0.8599 1.0640 0.4784 0.076 Uiso 1 1 calc R
C125 C 0.3325(7) 0.4144(6) 0.4967(6) 0.055(4) Uiso 1 1 d .
C88 C 0.1396(7) 0.5485(5) 0.3881(6) 0.045(4) Uiso 1 1 d .
C58 C 0.5092(7) 0.8531(6) 0.3035(5) 0.055(4) Uiso 1 1 d .
C239 C 0.8756(8) 0.5742(6) -0.0028(6) 0.082(5) Uiso 1 1 d .
H239 H 0.8552 0.5493 -0.0137 0.098 Uiso 1 1 calc R
C100 C 0.1353(8) 0.6538(6) 0.4685(6) 0.065(5) Uiso 1 1 d .
C247 C 0.6973(9) 0.5609(7) 0.1566(7) 0.099(6) Uiso 1 1 d .
H247 H 0.6590 0.5778 0.1343 0.119 Uiso 1 1 calc R
C186 C 0.2497(7) -0.0848(5) 0.1625(5) 0.050(4) Uiso 1 1 d .
C168 C 0.0915(8) 0.1566(6) 0.0000(6) 0.070(5) Uiso 1 1 d .
H168 H 0.0597 0.1403 -0.0141 0.084 Uiso 1 1 calc R
N8 N 0.2094(5) 0.0405(4) 0.0916(4) 0.041(3) Uiso 1 1 d .
C57 C 0.5006(8) 0.9506(6) 0.1856(6) 0.067(5) Uiso 1 1 d .
H57 H 0.4601 0.9323 0.2002 0.081 Uiso 1 1 calc R
C13 C 0.7400(8) 1.0785(6) 0.3322(6) 0.058(4) Uiso 1 1 d .
C40 C 0.6421(7) 0.9758(6) 0.4063(6) 0.047(4) Uiso 1 1 d .
C210 C 0.4528(7) 0.4503(6) 0.2367(5) 0.054(4) Uiso 1 1 d .
N3 N 0.7241(5) 0.9289(4) 0.3770(4) 0.046(3) Uiso 1 1 d .
C253 C 0.7774(7) 0.3591(6) 0.0235(6) 0.056(4) Uiso 1 1 d .
C174 C 0.1430(7) 0.0235(6) 0.0925(6) 0.047(4) Uiso 1 1 d .
C41 C 0.7866(7) 0.9105(5) 0.3753(5) 0.056(4) Uiso 1 1 d .
H41 H 0.8208 0.9177 0.3955 0.067 Uiso 1 1 calc R
N2 N 0.7109(5) 0.9579(4) 0.4081(4) 0.043(3) Uiso 1 1 d .
C53 C 0.6118(8) 0.9776(6) 0.2012(6) 0.067(5) Uiso 1 1 d .
H53 H 0.6468 0.9783 0.2246 0.080 Uiso 1 1 calc R
C59 C 0.5554(9) 0.8081(7) 0.3148(6) 0.085(5) Uiso 1 1 d .
H59 H 0.6026 0.8119 0.3199 0.102 Uiso 1 1 calc R
C143 C -0.0321(7) 0.0450(6) 0.1922(6) 0.051(4) Uiso 1 1 d .
C192 C 0.3553(7) -0.1030(6) 0.0950(6) 0.058(4) Uiso 1 1 d .
C90 C 0.3091(7) 0.6173(5) 0.2482(6) 0.048(4) Uiso 1 1 d .
C235 C 0.8758(8) 0.6240(6) 0.0533(6) 0.075(5) Uiso 1 1 d .
H235 H 0.8556 0.6324 0.0808 0.090 Uiso 1 1 calc R
C154 C 0.1122(8) 0.0170(6) 0.3001(6) 0.066(5) Uiso 1 1 d .
H154 H 0.1471 0.0143 0.2769 0.079 Uiso 1 1 calc R
C221 C 0.4710(8) 0.4616(6) 0.3472(6) 0.078(5) Uiso 1 1 d .
H221 H 0.4277 0.4592 0.3331 0.094 Uiso 1 1 calc R
C234 C 0.8449(7) 0.5884(6) 0.0362(6) 0.054(4) Uiso 1 1 d .
C51 C 0.7609(8) 0.8642(6) 0.3123(6) 0.056(4) Uiso 1 1 d .
C224 C 0.7951(8) 0.3714(6) 0.2609(7) 0.057(4) Uiso 1 1 d .
N10 N 0.5851(6) 0.4597(4) 0.1592(4) 0.056(3) Uiso 1 1 d .
H10' H 0.5424 0.4719 0.1532 0.068 Uiso 1 1 calc R
C63 C 0.4397(8) 0.8434(7) 0.2987(6) 0.076(5) Uiso 1 1 d .
H63 H 0.4063 0.8715 0.2924 0.091 Uiso 1 1 calc R
C233 C 0.7476(9) 0.3591(6) 0.3027(6) 0.060(5) Uiso 1 1 d .
C216 C 0.5301(8) 0.4469(5) 0.3272(5) 0.055(4) Uiso 1 1 d .
C24 C 0.7747(7) 0.8008(6) 0.6169(6) 0.067(5) Uiso 1 1 d .
H24 H 0.7472 0.7812 0.6034 0.081 Uiso 1 1 calc R
C167 C 0.1618(7) 0.1504(5) -0.0076(5) 0.050(4) Uiso 1 1 d .
C172 C 0.2097(8) 0.1765(6) 0.0140(6) 0.072(5) Uiso 1 1 d .
H172 H 0.2577 0.1719 0.0105 0.086 Uiso 1 1 calc R
C87 C 0.0153(8) 0.5346(6) 0.1515(6) 0.076(5) Uiso 1 1 d .
H87 H -0.0283 0.5519 0.1502 0.091 Uiso 1 1 calc R
C86 C 0.0274(8) 0.5072(6) 0.1176(6) 0.073(5) Uiso 1 1 d .
H86 H -0.0072 0.5060 0.0942 0.087 Uiso 1 1 calc R
C177 C 0.3717(7) 0.1394(6) 0.1485(6) 0.058(4) Uiso 1 1 d .
C197 C 0.3861(8) -0.1388(6) 0.1447(6) 0.071(5) Uiso 1 1 d .
H197 H 0.3628 -0.1461 0.1773 0.085 Uiso 1 1 calc R
C161 C 0.2611(7) 0.1449(6) -0.0890(5) 0.053(4) Uiso 1 1 d .
C220 C 0.4747(8) 0.4806(6) 0.3898(6) 0.076(5) Uiso 1 1 d .
H220 H 0.4341 0.4908 0.4032 0.092 Uiso 1 1 calc R
C260 C 0.7408(8) 0.3166(6) 0.1570(6) 0.061(5) Uiso 1 1 d .
H260 H 0.7859 0.3286 0.1476 0.073 Uiso 1 1 calc R
C31 C 0.6910(8) 0.8479(6) 0.5092(6) 0.060(4) Uiso 1 1 d .
C42 C 0.8078(7) 0.8788(5) 0.3436(5) 0.046(4) Uiso 1 1 d .
C205 C 0.5079(8) 0.3082(6) 0.2964(6) 0.072(5) Uiso 1 1 d .
H205 H 0.5380 0.3159 0.2671 0.087 Uiso 1 1 calc R
C206 C 0.4793(9) 0.2575(7) 0.3179(7) 0.094(6) Uiso 1 1 d .
H206 H 0.4874 0.2322 0.3025 0.113 Uiso 1 1 calc R
C204 C 0.4948(7) 0.3487(5) 0.3158(5) 0.046(4) Uiso 1 1 d .
C254 C 0.8040(8) 0.3913(7) -0.0257(6) 0.076(5) Uiso 1 1 d .
H254 H 0.7900 0.4280 -0.0429 0.091 Uiso 1 1 calc R
C1 C 0.8432(7) 1.1013(6) 0.3971(6) 0.057(4) Uiso 1 1 d .
C236 C 0.9382(8) 0.6476(6) 0.0288(6) 0.081(5) Uiso 1 1 d .
H236 H 0.9580 0.6734 0.0388 0.097 Uiso 1 1 calc R
C131 C 0.2284(8) 0.4324(6) 0.4166(6) 0.069(5) Uiso 1 1 d .
C166 C 0.3036(7) 0.1187(6) -0.1145(6) 0.066(5) Uiso 1 1 d .
H166 H 0.3038 0.0808 -0.1022 0.079 Uiso 1 1 calc R
C106 C 0.2804(8) 0.6774(7) 0.4533(6) 0.070(5) Uiso 1 1 d .
C130 C 0.3608(8) 0.3755(6) 0.4796(6) 0.076(5) Uiso 1 1 d .
H130 H 0.3368 0.3666 0.4546 0.091 Uiso 1 1 calc R
C183 C 0.3371(8) 0.1902(6) 0.2031(6) 0.068(5) Uiso 1 1 d .
H183 H 0.3477 0.2135 0.2197 0.081 Uiso 1 1 calc R
C182 C 0.3894(8) 0.1763(6) 0.1737(6) 0.073(5) Uiso 1 1 d .
C184 C 0.2725(7) 0.1716(5) 0.2085(5) 0.059(4) Uiso 1 1 d .
H184 H 0.2399 0.1828 0.2284 0.070 Uiso 1 1 calc R
C264 C 0.6197(8) 0.3204(6) 0.1334(6) 0.072(5) Uiso 1 1 d .
H264 H 0.5832 0.3337 0.1084 0.087 Uiso 1 1 calc R
C181 C 0.4590(8) 0.1940(6) 0.1685(6) 0.084(5) Uiso 1 1 d .
H181 H 0.4711 0.2173 0.1847 0.100 Uiso 1 1 calc R
C171 C 0.1826(9) 0.2090(6) 0.0405(6) 0.088(6) Uiso 1 1 d .
H171 H 0.2121 0.2275 0.0539 0.105 Uiso 1 1 calc R
C70 C -0.0151(7) 0.5299(6) 0.2788(5) 0.056(4) Uiso 1 1 d .
C23 C 0.8157(8) 0.7740(7) 0.6634(6) 0.072(5) Uiso 1 1 d .
H23 H 0.8131 0.7363 0.6822 0.087 Uiso 1 1 calc R
C65 C 0.4344(7) 1.0022(6) 0.2725(6) 0.060(5) Uiso 1 1 d .
H65 H 0.4521 1.0188 0.2375 0.072 Uiso 1 1 calc R
C47 C 0.9747(8) 0.8099(6) 0.3213(6) 0.071(5) Uiso 1 1 d .
H47 H 0.9889 0.7859 0.3055 0.086 Uiso 1 1 calc R
C20 C 0.8196(7) 0.8839(6) 0.6101(6) 0.058(4) Uiso 1 1 d .
H20 H 0.8225 0.9215 0.5918 0.070 Uiso 1 1 calc R
C45 C 1.0026(9) 0.8600(6) 0.3728(6) 0.089(6) Uiso 1 1 d .
H45 H 1.0354 0.8709 0.3912 0.107 Uiso 1 1 calc R
C170 C 0.1142(9) 0.2124(7) 0.0458(6) 0.088(6) Uiso 1 1 d .
H170 H 0.0971 0.2346 0.0628 0.105 Uiso 1 1 calc R
C144 C -0.0652(7) 0.0697(6) 0.1401(5) 0.053(4) Uiso 1 1 d .
H144 H -0.0513 0.1038 0.1159 0.064 Uiso 1 1 calc R
C64 C 0.4650(7) 0.9536(6) 0.3083(6) 0.050(4) Uiso 1 1 d .
C46 C 1.0227(9) 0.8271(6) 0.3462(6) 0.084(5) Uiso 1 1 d .
H46 H 1.0696 0.8167 0.3456 0.101 Uiso 1 1 calc R
C153 C 0.1202(9) -0.0087(6) 0.3581(7) 0.083(5) Uiso 1 1 d .
H153 H 0.1619 -0.0280 0.3725 0.100 Uiso 1 1 calc R
C162 C 0.2621(7) 0.2018(6) -0.1077(6) 0.069(5) Uiso 1 1 d .
H162 H 0.2345 0.2201 -0.0910 0.083 Uiso 1 1 calc R
C72 C -0.1068(8) 0.5183(7) 0.3464(6) 0.081(5) Uiso 1 1 d .
H72 H -0.1390 0.5335 0.3631 0.097 Uiso 1 1 calc R
C71 C -0.0608(7) 0.5518(6) 0.3070(5) 0.057(4) Uiso 1 1 d .
H71 H -0.0606 0.5889 0.2996 0.068 Uiso 1 1 calc R
C66 C 0.3770(8) 1.0268(7) 0.2880(7) 0.080(5) Uiso 1 1 d .
H66 H 0.3570 1.0600 0.2640 0.096 Uiso 1 1 calc R
C193 C 0.3937(8) -0.0900(6) 0.0480(6) 0.070(5) Uiso 1 1 d .
H193 H 0.3747 -0.0639 0.0159 0.085 Uiso 1 1 calc R
C120 C 0.1270(8) 0.4271(6) 0.5364(6) 0.070(5) Uiso 1 1 d .
H120 H 0.1149 0.4640 0.5173 0.084 Uiso 1 1 calc R
C148 C -0.0539(7) -0.0058(6) 0.2270(6) 0.064(5) Uiso 1 1 d .
H148 H -0.0336 -0.0232 0.2613 0.077 Uiso 1 1 calc R
C225 C 0.8685(8) 0.3526(6) 0.2729(6) 0.066(5) Uiso 1 1 d .
C73 C -0.1039(8) 0.4639(7) 0.3596(6) 0.079(5) Uiso 1 1 d .
H73 H -0.1350 0.4421 0.3853 0.094 Uiso 1 1 calc R
C119 C 0.1883(8) 0.4064(6) 0.5271(6) 0.067(5) Uiso 1 1 d .
C165 C 0.3462(8) 0.1490(7) -0.1586(7) 0.089(6) Uiso 1 1 d .
H165 H 0.3742 0.1318 -0.1760 0.107 Uiso 1 1 calc R
C68 C 0.3766(8) 0.9537(6) 0.3754(7) 0.076(5) Uiso 1 1 d .
H68 H 0.3560 0.9376 0.4094 0.092 Uiso 1 1 calc R
C67 C 0.3512(8) 1.0011(6) 0.3389(6) 0.071(5) Uiso 1 1 d .
H67 H 0.3131 1.0178 0.3488 0.085 Uiso 1 1 calc R
C187 C 0.2833(7) -0.0565(6) 0.1866(6) 0.064(5) Uiso 1 1 d .
H187 H 0.3168 -0.0320 0.1672 0.077 Uiso 1 1 calc R
C85 C 0.0925(9) 0.4818(6) 0.1196(7) 0.088(6) Uiso 1 1 d .
H85 H 0.1023 0.4643 0.0965 0.106 Uiso 1 1 calc R
C163 C 0.3054(8) 0.2317(7) -0.1524(6) 0.080(5) Uiso 1 1 d .
H163 H 0.3063 0.2696 -0.1659 0.096 Uiso 1 1 calc R
C8 C 0.6424(7) 1.1130(6) 0.4414(6) 0.069(5) Uiso 1 1 d .
H8 H 0.6336 1.0764 0.4615 0.083 Uiso 1 1 calc R
C178 C 0.4258(8) 0.1240(6) 0.1206(6) 0.074(5) Uiso 1 1 d .
H178 H 0.4156 0.1001 0.1046 0.088 Uiso 1 1 calc R
C7 C 0.6996(7) 1.1257(6) 0.4077(5) 0.052(4) Uiso 1 1 d .
C217 C 0.5941(8) 0.4517(6) 0.3480(6) 0.079(5) Uiso 1 1 d .
H217 H 0.6354 0.4424 0.3346 0.095 Uiso 1 1 calc R
C261 C 0.7287(9) 0.2789(6) 0.2091(7) 0.082(5) Uiso 1 1 d .
H261 H 0.7646 0.2644 0.2344 0.098 Uiso 1 1 calc R
C150 C -0.0018(8) 0.0485(6) 0.3168(6) 0.065(5) Uiso 1 1 d .
H150 H -0.0434 0.0686 0.3036 0.079 Uiso 1 1 calc R
C211 C 0.4498(8) 0.5076(6) 0.2106(6) 0.071(5) Uiso 1 1 d .
H211 H 0.4848 0.5269 0.2176 0.085 Uiso 1 1 calc R
C60 C 0.5335(10) 0.7584(8) 0.3187(7) 0.104(6) Uiso 1 1 d .
H60 H 0.5658 0.7294 0.3257 0.125 Uiso 1 1 calc R
C132 C 0.2705(8) 0.4528(6) 0.3705(6) 0.079(5) Uiso 1 1 d .
H132 H 0.3077 0.4743 0.3698 0.095 Uiso 1 1 calc R
C175 C 0.2831(7) 0.0894(5) 0.1225(5) 0.049(4) Uiso 1 1 d .
H175 H 0.3177 0.0830 0.1010 0.058 Uiso 1 1 calc R
C75 C -0.0138(8) 0.4735(6) 0.2942(6) 0.071(5) Uiso 1 1 d .
H75 H 0.0158 0.4576 0.2764 0.086 Uiso 1 1 calc R
C14 C 0.7868(8) 1.0533(6) 0.3086(6) 0.070(5) Uiso 1 1 d .
H14 H 0.8275 1.0356 0.3269 0.084 Uiso 1 1 calc R
C9 C 0.5969(8) 1.1531(7) 0.4468(6) 0.084(5) Uiso 1 1 d .
H9 H 0.5602 1.1441 0.4714 0.101 Uiso 1 1 calc R
C18 C 0.6788(9) 1.1036(6) 0.3055(7) 0.089(6) Uiso 1 1 d .
H18 H 0.6465 1.1195 0.3216 0.107 Uiso 1 1 calc R
C160 C 0.0803(8) 0.0593(6) -0.0552(6) 0.068(5) Uiso 1 1 d .
H160 H 0.0884 0.0331 -0.0203 0.082 Uiso 1 1 calc R
C26 C 0.5791(8) 0.9328(6) 0.5525(7) 0.084(5) Uiso 1 1 d .
H26 H 0.5783 0.9509 0.5149 0.101 Uiso 1 1 calc R
C265 C 0.6308(7) 0.3923(6) 0.0093(6) 0.060(4) Uiso 1 1 d .
C54 C 0.6199(9) 1.0032(7) 0.1422(7) 0.100(6) Uiso 1 1 d .
H54 H 0.6603 1.0214 0.1272 0.120 Uiso 1 1 calc R
C97 C 0.3522(8) 0.6774(6) 0.1448(7) 0.078(5) Uiso 1 1 d .
H97 H 0.3646 0.7014 0.1101 0.093 Uiso 1 1 calc R
C80 C -0.1062(9) 0.6858(7) 0.1514(7) 0.093(6) Uiso 1 1 d .
H80 H -0.1534 0.6865 0.1431 0.111 Uiso 1 1 calc R
C256 C 0.8757(8) 0.3152(7) -0.0251(6) 0.074(5) Uiso 1 1 d .
H256 H 0.9093 0.3008 -0.0416 0.089 Uiso 1 1 calc R
C28 C 0.5210(8) 0.9102(6) 0.6369(7) 0.077(5) Uiso 1 1 d .
H28 H 0.4815 0.9117 0.6569 0.093 Uiso 1 1 calc R
C44 C 0.9315(8) 0.8771(6) 0.3717(6) 0.071(5) Uiso 1 1 d .
H44 H 0.9187 0.9006 0.3883 0.085 Uiso 1 1 calc R
C93 C 0.5020(9) 0.6324(7) 0.2679(7) 0.093(6) Uiso 1 1 d .
H93 H 0.5355 0.6206 0.2954 0.111 Uiso 1 1 calc R
C49 C 0.8550(8) 0.8122(6) 0.2904(6) 0.065(5) Uiso 1 1 d .
H49 H 0.8701 0.7893 0.2736 0.078 Uiso 1 1 calc R
C5 C 0.9413(8) 1.1124(6) 0.4457(7) 0.083(5) Uiso 1 1 d .
H5 H 0.9660 1.1032 0.4779 0.099 Uiso 1 1 calc R
C103 C 0.0164(9) 0.6801(7) 0.5133(6) 0.085(5) Uiso 1 1 d .
H103 H -0.0237 0.6885 0.5288 0.103 Uiso 1 1 calc R
C99 C 0.2630(9) 0.6274(6) 0.2058(6) 0.062(5) Uiso 1 1 d .
C250 C 0.8129(9) 0.5127(7) 0.2226(7) 0.095(6) Uiso 1 1 d .
H250 H 0.8518 0.4973 0.2446 0.114 Uiso 1 1 calc R
C3 C 0.9346(8) 1.1633(6) 0.3501(7) 0.079(5) Uiso 1 1 d .
H3 H 0.9536 1.1881 0.3181 0.095 Uiso 1 1 calc R
C96 C 0.4004(9) 0.6655(6) 0.1833(7) 0.074(5) Uiso 1 1 d .
C91 C 0.3818(8) 0.6331(6) 0.2393(6) 0.060(4) Uiso 1 1 d .
C188 C 0.2685(8) -0.0635(7) 0.2396(7) 0.086(5) Uiso 1 1 d .
H188 H 0.2923 -0.0448 0.2563 0.103 Uiso 1 1 calc R
C151 C 0.0080(8) 0.0211(6) 0.3729(6) 0.076(5) Uiso 1 1 d .
H151 H -0.0275 0.0214 0.3967 0.091 Uiso 1 1 calc R
C198 C 0.2170(8) -0.1216(6) 0.0796(6) 0.063(5) Uiso 1 1 d .
C196 C 0.4544(8) -0.1639(6) 0.1443(7) 0.086(5) Uiso 1 1 d .
H196 H 0.4751 -0.1891 0.1762 0.103 Uiso 1 1 calc R
C2 C 0.8707(8) 1.1387(6) 0.3503(6) 0.071(5) Uiso 1 1 d .
H2 H 0.8467 1.1481 0.3177 0.085 Uiso 1 1 calc R
C76 C 0.0006(8) 0.6339(6) 0.1937(6) 0.067(5) Uiso 1 1 d .
C232 C 0.7719(9) 0.3297(6) 0.3576(7) 0.085(5) Uiso 1 1 d .
H232 H 0.7418 0.3226 0.3869 0.102 Uiso 1 1 calc R
C43 C 0.8800(7) 0.8601(5) 0.3466(5) 0.054(4) Uiso 1 1 d .
C180 C 0.5081(9) 0.1781(7) 0.1410(7) 0.093(6) Uiso 1 1 d .
H180 H 0.5529 0.1909 0.1387 0.112 Uiso 1 1 calc R
C48 C 0.9020(7) 0.8274(5) 0.3182(5) 0.054(4) Uiso 1 1 d .
C215 C 0.3997(8) 0.4223(7) 0.2265(6) 0.088(6) Uiso 1 1 d .
H215 H 0.3988 0.3845 0.2444 0.105 Uiso 1 1 calc R
C145 C -0.1172(7) 0.0446(6) 0.1247(6) 0.068(5) Uiso 1 1 d .
H145 H -0.1375 0.0611 0.0904 0.082 Uiso 1 1 calc R
C159 C 0.0189(8) 0.0574(6) -0.0848(6) 0.073(5) Uiso 1 1 d .
H159 H -0.0133 0.0305 -0.0690 0.087 Uiso 1 1 calc R
C50 C 0.7855(8) 0.8291(6) 0.2859(6) 0.070(5) Uiso 1 1 d .
H50 H 0.7547 0.8182 0.2661 0.084 Uiso 1 1 calc R
C164 C 0.3450(9) 0.2031(7) -0.1744(7) 0.092(6) Uiso 1 1 d .
H164 H 0.3739 0.2227 -0.2030 0.110 Uiso 1 1 calc R
C138 C 0.0409(9) 0.1876(7) 0.1893(6) 0.080(5) Uiso 1 1 d .
H138 H 0.0891 0.1811 0.1892 0.096 Uiso 1 1 calc R
C214 C 0.3452(10) 0.4526(8) 0.1878(8) 0.116(7) Uiso 1 1 d .
H214 H 0.3099 0.4343 0.1795 0.139 Uiso 1 1 calc R
C158 C 0.0092(8) 0.0957(6) -0.1359(6) 0.073(5) Uiso 1 1 d .
H158 H -0.0313 0.0956 -0.1546 0.087 Uiso 1 1 calc R
C114 C 0.2368(9) 0.7238(6) 0.2704(7) 0.087(5) Uiso 1 1 d .
H114 H 0.2726 0.7358 0.2451 0.104 Uiso 1 1 calc R
C115 C 0.1691(9) 0.7307(6) 0.2539(7) 0.090(6) Uiso 1 1 d .
H115 H 0.1600 0.7488 0.2169 0.108 Uiso 1 1 calc R
C255 C 0.8533(8) 0.3671(7) -0.0495(7) 0.090(6) Uiso 1 1 d .
H255 H 0.8709 0.3883 -0.0836 0.108 Uiso 1 1 calc R
C69 C 0.4350(7) 0.9287(6) 0.3618(6) 0.062(5) Uiso 1 1 d .
H69 H 0.4544 0.8960 0.3871 0.074 Uiso 1 1 calc R
C194 C 0.4589(9) -0.1135(6) 0.0461(7) 0.089(6) Uiso 1 1 d .
H194 H 0.4823 -0.1056 0.0135 0.107 Uiso 1 1 calc R
C146 C -0.1384(8) -0.0060(6) 0.1615(6) 0.073(5) Uiso 1 1 d .
H146 H -0.1747 -0.0226 0.1521 0.087 Uiso 1 1 calc R
C107 C 0.3168(8) 0.6488(7) 0.5005(6) 0.079(5) Uiso 1 1 d .
H107 H 0.3066 0.6126 0.5211 0.095 Uiso 1 1 calc R
C15 C 0.7719(9) 1.0550(7) 0.2564(7) 0.091(6) Uiso 1 1 d .
H15 H 0.8030 1.0387 0.2399 0.110 Uiso 1 1 calc R
C258 C 0.7973(8) 0.3055(7) 0.0490(7) 0.086(5) Uiso 1 1 d .
H258 H 0.7781 0.2833 0.0821 0.103 Uiso 1 1 calc R
C147 C -0.1074(8) -0.0315(6) 0.2108(6) 0.073(5) Uiso 1 1 d .
H147 H -0.1212 -0.0660 0.2341 0.088 Uiso 1 1 calc R
C117 C 0.1266(9) 0.6870(6) 0.3454(7) 0.084(5) Uiso 1 1 d .
H117 H 0.0900 0.6755 0.3700 0.101 Uiso 1 1 calc R
C266 C 0.5828(8) 0.4362(6) -0.0089(6) 0.071(5) Uiso 1 1 d .
H266 H 0.5901 0.4668 -0.0017 0.085 Uiso 1 1 calc R
C228 C 1.0060(9) 0.3180(7) 0.2979(7) 0.095(6) Uiso 1 1 d .
H228 H 1.0518 0.3044 0.3065 0.114 Uiso 1 1 calc R
C229 C 0.9610(9) 0.3038(7) 0.3374(7) 0.094(6) Uiso 1 1 d .
H229 H 0.9761 0.2820 0.3726 0.113 Uiso 1 1 calc R
C11 C 0.6638(8) 1.2228(7) 0.3776(6) 0.079(5) Uiso 1 1 d .
H11 H 0.6700 1.2594 0.3556 0.095 Uiso 1 1 calc R
C29 C 0.5776(8) 0.8810(6) 0.6629(7) 0.076(5) Uiso 1 1 d .
H29 H 0.5779 0.8640 0.7007 0.091 Uiso 1 1 calc R
C12 C 0.7104(8) 1.1803(6) 0.3759(6) 0.070(5) Uiso 1 1 d .
H12 H 0.7489 1.1895 0.3530 0.084 Uiso 1 1 calc R
C226 C 0.9198(8) 0.3690(6) 0.2322(6) 0.075(5) Uiso 1 1 d .
H226 H 0.9069 0.3916 0.1967 0.090 Uiso 1 1 calc R
C191 C 0.1957(9) -0.1180(7) 0.1908(7) 0.097(6) Uiso 1 1 d .
H191 H 0.1692 -0.1354 0.1743 0.116 Uiso 1 1 calc R
C270 C 0.6195(9) 0.3469(7) -0.0006(6) 0.092(6) Uiso 1 1 d .
H270 H 0.6513 0.3171 0.0116 0.110 Uiso 1 1 calc R
C230 C 0.8887(9) 0.3210(6) 0.3277(7) 0.076(5) Uiso 1 1 d .
C21 C 0.8611(8) 0.8562(7) 0.6564(6) 0.083(5) Uiso 1 1 d .
H21 H 0.8897 0.8753 0.6697 0.100 Uiso 1 1 calc R
C179 C 0.4935(9) 0.1425(6) 0.1155(6) 0.089(6) Uiso 1 1 d .
H179 H 0.5276 0.1319 0.0963 0.107 Uiso 1 1 calc R
C142 C -0.0731(8) 0.1576(7) 0.1959(6) 0.076(5) Uiso 1 1 d .
H142 H -0.1037 0.1301 0.2002 0.092 Uiso 1 1 calc R
C98 C 0.2875(8) 0.6584(6) 0.1506(6) 0.076(5) Uiso 1 1 d .
H98 H 0.2593 0.6647 0.1205 0.091 Uiso 1 1 calc R
C81 C -0.0710(8) 0.6367(6) 0.1840(6) 0.066(5) Uiso 1 1 d .
H81 H -0.0961 0.6051 0.1996 0.079 Uiso 1 1 calc R
C251 C 0.8148(9) 0.5266(6) 0.1657(7) 0.081(5) Uiso 1 1 d .
H251 H 0.8556 0.5195 0.1501 0.097 Uiso 1 1 calc R
C240 C 0.7006(9) 0.6212(7) 0.0291(7) 0.085(5) Uiso 1 1 d .
C92 C 0.4325(8) 0.6183(6) 0.2780(6) 0.067(5) Uiso 1 1 d .
H92 H 0.4200 0.5973 0.3136 0.081 Uiso 1 1 calc R
C212 C 0.3955(8) 0.5369(7) 0.1741(6) 0.085(5) Uiso 1 1 d .
H212 H 0.3941 0.5749 0.1579 0.101 Uiso 1 1 calc R
C83 C 0.1312(8) 0.5109(6) 0.1886(6) 0.073(5) Uiso 1 1 d .
H83 H 0.1667 0.5126 0.2110 0.088 Uiso 1 1 calc R
C10 C 0.6098(8) 1.2070(7) 0.4131(6) 0.084(5) Uiso 1 1 d .
H10 H 0.5793 1.2342 0.4151 0.101 Uiso 1 1 calc R
C84 C 0.1429(9) 0.4821(7) 0.1553(7) 0.095(6) Uiso 1 1 d .
H84 H 0.1853 0.4629 0.1575 0.114 Uiso 1 1 calc R
C248 C 0.6940(10) 0.5462(7) 0.2134(8) 0.114(7) Uiso 1 1 d .
H248 H 0.6533 0.5522 0.2297 0.137 Uiso 1 1 calc R
C22 C 0.8584(8) 0.8010(7) 0.6814(6) 0.076(5) Uiso 1 1 d .
H22 H 0.8867 0.7818 0.7115 0.091 Uiso 1 1 calc R
C195 C 0.4877(10) -0.1493(7) 0.0951(8) 0.104(6) Uiso 1 1 d .
H195 H 0.5323 -0.1644 0.0947 0.124 Uiso 1 1 calc R
C213 C 0.3467(9) 0.5088(7) 0.1635(7) 0.087(6) Uiso 1 1 d .
H213 H 0.3118 0.5279 0.1385 0.104 Uiso 1 1 calc R
C16 C 0.7153(10) 1.0792(7) 0.2323(8) 0.106(6) Uiso 1 1 d .
H16 H 0.7069 1.0794 0.1982 0.127 Uiso 1 1 calc R
C238 C 0.9396(9) 0.5985(7) -0.0264(7) 0.097(6) Uiso 1 1 d .
H238 H 0.9607 0.5903 -0.0537 0.117 Uiso 1 1 calc R
C231 C 0.8404(9) 0.3125(7) 0.3652(7) 0.091(6) Uiso 1 1 d .
H231 H 0.8546 0.2925 0.4010 0.110 Uiso 1 1 calc R
C94 C 0.5189(10) 0.6654(7) 0.2139(8) 0.107(6) Uiso 1 1 d .
H94 H 0.5645 0.6766 0.2059 0.129 Uiso 1 1 calc R
C267 C 0.5228(9) 0.4348(7) -0.0382(7) 0.095(6) Uiso 1 1 d .
H267 H 0.4903 0.4641 -0.0507 0.114 Uiso 1 1 calc R
C55 C 0.5672(9) 1.0001(7) 0.1087(7) 0.095(6) Uiso 1 1 d .
H55 H 0.5739 1.0162 0.0713 0.114 Uiso 1 1 calc R
C140 C -0.0576(10) 0.2486(8) 0.1815(7) 0.097(6) Uiso 1 1 d .
H140 H -0.0767 0.2827 0.1770 0.117 Uiso 1 1 calc R
C134 C 0.2022(10) 0.4129(7) 0.3259(8) 0.113(7) Uiso 1 1 d .
H134 H 0.1929 0.4069 0.2949 0.135 Uiso 1 1 calc R
C136 C 0.1719(10) 0.4016(7) 0.4168(8) 0.110(6) Uiso 1 1 d .
H136 H 0.1436 0.3875 0.4473 0.132 Uiso 1 1 calc R
C61 C 0.4658(11) 0.7516(8) 0.3124(7) 0.120(7) Uiso 1 1 d .
H61 H 0.4513 0.7180 0.3145 0.144 Uiso 1 1 calc R
C139 C 0.0136(10) 0.2418(8) 0.1809(7) 0.110(6) Uiso 1 1 d .
H139 H 0.0428 0.2705 0.1754 0.132 Uiso 1 1 calc R
C27 C 0.5196(8) 0.9373(6) 0.5834(6) 0.075(5) Uiso 1 1 d .
H27 H 0.4805 0.9589 0.5661 0.090 Uiso 1 1 calc R
C105 C 0.0896(8) 0.6155(6) 0.4957(6) 0.074(5) Uiso 1 1 d .
H105 H 0.0987 0.5798 0.4992 0.088 Uiso 1 1 calc R
C169 C 0.0674(9) 0.1871(7) 0.0290(7) 0.093(6) Uiso 1 1 d .
H169 H 0.0201 0.1896 0.0363 0.111 Uiso 1 1 calc R
C56 C 0.5080(9) 0.9756(6) 0.1272(7) 0.091(6) Uiso 1 1 d .
H56 H 0.4731 0.9745 0.1040 0.109 Uiso 1 1 calc R
C126 C 0.3680(9) 0.4262(7) 0.5362(7) 0.090(6) Uiso 1 1 d .
H126 H 0.3489 0.4515 0.5489 0.108 Uiso 1 1 calc R
C237 C 0.9692(9) 0.6336(7) -0.0085(7) 0.092(6) Uiso 1 1 d .
H237 H 1.0120 0.6481 -0.0226 0.110 Uiso 1 1 calc R
C199 C 0.2434(12) -0.1735(9) 0.0919(8) 0.140(8) Uiso 1 1 d .
H199 H 0.2879 -0.1840 0.1067 0.168 Uiso 1 1 calc R
C133 C 0.2570(9) 0.4409(7) 0.3250(7) 0.090(6) Uiso 1 1 d .
H133 H 0.2863 0.4527 0.2950 0.108 Uiso 1 1 calc R
C135 C 0.1576(11) 0.3917(8) 0.3686(8) 0.124(7) Uiso 1 1 d .
H135 H 0.1197 0.3718 0.3670 0.149 Uiso 1 1 calc R
C110 C 0.3478(9) 0.7566(7) 0.4375(7) 0.095(6) Uiso 1 1 d .
H110 H 0.3603 0.7920 0.4158 0.114 Uiso 1 1 calc R
C109 C 0.3810(10) 0.7283(8) 0.4835(8) 0.108(6) Uiso 1 1 d .
H109 H 0.4148 0.7461 0.4942 0.129 Uiso 1 1 calc R
C202 C 0.1108(10) -0.1441(8) 0.0429(7) 0.100(6) Uiso 1 1 d .
H202 H 0.0681 -0.1318 0.0251 0.120 Uiso 1 1 calc R
C101 C 0.1214(9) 0.7076(7) 0.4645(7) 0.094(6) Uiso 1 1 d .
H101 H 0.1533 0.7344 0.4473 0.112 Uiso 1 1 calc R
C104 C 0.0280(9) 0.6278(7) 0.5191(7) 0.099(6) Uiso 1 1 d .
H104 H -0.0032 0.6009 0.5378 0.118 Uiso 1 1 calc R
C157 C 0.0565(8) 0.1340(6) -0.1608(6) 0.075(5) Uiso 1 1 d .
H157 H 0.0496 0.1583 -0.1967 0.090 Uiso 1 1 calc R
C203 C 0.1535(9) -0.1085(7) 0.0564(6) 0.087(6) Uiso 1 1 d .
H203 H 0.1356 -0.0732 0.0484 0.104 Uiso 1 1 calc R
C152 C 0.0699(8) -0.0060(6) 0.3921(7) 0.073(5) Uiso 1 1 d .
H152 H 0.0775 -0.0230 0.4294 0.088 Uiso 1 1 calc R
C116 C 0.1136(10) 0.7131(7) 0.2876(7) 0.099(6) Uiso 1 1 d .
H116 H 0.0683 0.7177 0.2738 0.119 Uiso 1 1 calc R
C111 C 0.2919(9) 0.7318(7) 0.4211(7) 0.095(6) Uiso 1 1 d .
H111 H 0.2649 0.7515 0.3904 0.114 Uiso 1 1 calc R
C127 C 0.4319(9) 0.3994(7) 0.5556(7) 0.100(6) Uiso 1 1 d .
H127 H 0.4556 0.4071 0.5815 0.120 Uiso 1 1 calc R
C227 C 0.9914(10) 0.3513(7) 0.2445(8) 0.107(6) Uiso 1 1 d .
H227 H 1.0260 0.3617 0.2180 0.128 Uiso 1 1 calc R
C141 C -0.1011(10) 0.2087(8) 0.1883(7) 0.105(6) Uiso 1 1 d .
H141 H -0.1493 0.2151 0.1880 0.126 Uiso 1 1 calc R
C74 C -0.0568(9) 0.4400(7) 0.3366(7) 0.097(6) Uiso 1 1 d .
H74 H -0.0531 0.4021 0.3485 0.116 Uiso 1 1 calc R
C36 C 0.6211(8) 0.8423(6) 0.4951(6) 0.083(5) Uiso 1 1 d .
H36 H 0.5838 0.8600 0.5048 0.100 Uiso 1 1 calc R
C32 C 0.7428(8) 0.8189(6) 0.4951(6) 0.080(5) Uiso 1 1 d .
H32 H 0.7889 0.8205 0.5047 0.096 Uiso 1 1 calc R
C219 C 0.5359(9) 0.4835(6) 0.4099(7) 0.092(6) Uiso 1 1 d .
H219 H 0.5378 0.4946 0.4385 0.110 Uiso 1 1 calc R
C208 C 0.4244(9) 0.2825(8) 0.3849(7) 0.105(6) Uiso 1 1 d .
H208 H 0.3957 0.2736 0.4152 0.126 Uiso 1 1 calc R
C62 C 0.4186(9) 0.7931(7) 0.3029(6) 0.087(6) Uiso 1 1 d .
H62 H 0.3716 0.7880 0.2992 0.104 Uiso 1 1 calc R
C207 C 0.4384(9) 0.2462(7) 0.3630(7) 0.098(6) Uiso 1 1 d .
H207 H 0.4195 0.2118 0.3791 0.118 Uiso 1 1 calc R
C124 C 0.2071(11) 0.3517(8) 0.5553(8) 0.122(7) Uiso 1 1 d .
H124 H 0.2509 0.3377 0.5507 0.147 Uiso 1 1 calc R
C129 C 0.4258(9) 0.3493(7) 0.5000(7) 0.092(6) Uiso 1 1 d .
H129 H 0.4445 0.3236 0.4877 0.110 Uiso 1 1 calc R
C189 C 0.2183(10) -0.0985(8) 0.2663(8) 0.109(7) Uiso 1 1 d .
H189 H 0.2095 -0.1040 0.3022 0.130 Uiso 1 1 calc R
C245 C 0.6589(9) 0.6244(7) -0.0121(7) 0.104(6) Uiso 1 1 d .
H245 H 0.6566 0.5952 -0.0224 0.124 Uiso 1 1 calc R
C209 C 0.4536(9) 0.3345(7) 0.3615(7) 0.100(6) Uiso 1 1 d .
H209 H 0.4448 0.3595 0.3771 0.119 Uiso 1 1 calc R
C128 C 0.4624(9) 0.3606(7) 0.5375(7) 0.095(6) Uiso 1 1 d .
H128 H 0.5057 0.3434 0.5505 0.114 Uiso 1 1 calc R
C244 C 0.6154(10) 0.6773(8) -0.0415(8) 0.116(7) Uiso 1 1 d .
H244 H 0.5844 0.6815 -0.0694 0.140 Uiso 1 1 calc R
C268 C 0.5143(9) 0.3893(7) -0.0473(7) 0.091(6) Uiso 1 1 d .
H268 H 0.4752 0.3887 -0.0671 0.109 Uiso 1 1 calc R
C218 C 0.5959(10) 0.4709(7) 0.3900(8) 0.115(7) Uiso 1 1 d .
H218 H 0.6386 0.4748 0.4038 0.138 Uiso 1 1 calc R
C79 C -0.0692(10) 0.7334(8) 0.1318(7) 0.111(7) Uiso 1 1 d .
H79 H -0.0925 0.7665 0.1116 0.133 Uiso 1 1 calc R
C102 C 0.0596(10) 0.7210(8) 0.4863(7) 0.112(7) Uiso 1 1 d .
H102 H 0.0488 0.7567 0.4823 0.135 Uiso 1 1 calc R
C17 C 0.6658(11) 1.1049(8) 0.2521(8) 0.122(7) Uiso 1 1 d .
H17 H 0.6259 1.1223 0.2323 0.146 Uiso 1 1 calc R
C269 C 0.5572(10) 0.3459(8) -0.0304(7) 0.111(6) Uiso 1 1 d .
H269 H 0.5479 0.3154 -0.0373 0.133 Uiso 1 1 calc R
C4 C 0.9668(9) 1.1493(7) 0.3981(7) 0.095(6) Uiso 1 1 d .
H4 H 1.0084 1.1656 0.3991 0.114 Uiso 1 1 calc R
C201 C 0.1350(12) -0.1959(9) 0.0571(8) 0.139(8) Uiso 1 1 d .
H201 H 0.1083 -0.2211 0.0509 0.167 Uiso 1 1 calc R
C243 C 0.6249(10) 0.7166(9) -0.0246(9) 0.128(7) Uiso 1 1 d .
H243 H 0.6071 0.7512 -0.0468 0.153 Uiso 1 1 calc R
C108 C 0.3693(9) 0.6729(7) 0.5185(7) 0.100(6) Uiso 1 1 d .
H108 H 0.3944 0.6542 0.5505 0.120 Uiso 1 1 calc R
C249 C 0.7522(11) 0.5230(7) 0.2429(8) 0.115(7) Uiso 1 1 d .
H249 H 0.7501 0.5135 0.2802 0.138 Uiso 1 1 calc R
C78 C 0.0015(11) 0.7327(8) 0.1417(8) 0.120(7) Uiso 1 1 d .
H78 H 0.0255 0.7649 0.1287 0.144 Uiso 1 1 calc R
C95 C 0.4713(10) 0.6816(7) 0.1730(8) 0.106(6) Uiso 1 1 d .
H95 H 0.4849 0.7033 0.1378 0.127 Uiso 1 1 calc R
C257 C 0.8502(9) 0.2843(8) 0.0222(8) 0.114(7) Uiso 1 1 d .
H257 H 0.8662 0.2480 0.0392 0.136 Uiso 1 1 calc R
C241 C 0.7036(11) 0.6642(9) 0.0460(9) 0.140(8) Uiso 1 1 d .
H241 H 0.7353 0.6617 0.0728 0.168 Uiso 1 1 calc R
C77 C 0.0367(9) 0.6819(7) 0.1722(6) 0.090(6) Uiso 1 1 d .
H77 H 0.0847 0.6807 0.1778 0.108 Uiso 1 1 calc R
C263 C 0.6074(9) 0.2838(7) 0.1860(7) 0.091(6) Uiso 1 1 d .
H263 H 0.5624 0.2726 0.1968 0.109 Uiso 1 1 calc R
C190 C 0.1818(11) -0.1248(9) 0.2454(9) 0.139(8) Uiso 1 1 d .
H190 H 0.1471 -0.1477 0.2655 0.167 Uiso 1 1 calc R
C242 C 0.6583(12) 0.7121(10) 0.0223(10) 0.161(9) Uiso 1 1 d .
H242 H 0.6520 0.7379 0.0373 0.193 Uiso 1 1 calc R
C262 C 0.6612(9) 0.2642(7) 0.2214(7) 0.098(6) Uiso 1 1 d .
H262 H 0.6516 0.2392 0.2563 0.118 Uiso 1 1 calc R
C200 C 0.2018(15) -0.2115(11) 0.0816(10) 0.190(11) Uiso 1 1 d .
H200 H 0.2191 -0.2473 0.0913 0.228 Uiso 1 1 calc R
C121 C 0.0796(9) 0.3919(7) 0.5759(7) 0.089(6) Uiso 1 1 d .
H121 H 0.0376 0.4063 0.5833 0.106 Uiso 1 1 calc R
C122 C 0.0962(10) 0.3395(8) 0.6014(8) 0.118(7) Uiso 1 1 d .
H122 H 0.0654 0.3170 0.6268 0.142 Uiso 1 1 calc R
C123 C 0.1573(11) 0.3174(9) 0.5915(8) 0.130(7) Uiso 1 1 d .
H123 H 0.1666 0.2798 0.6084 0.156 Uiso 1 1 calc R
C34 C 0.6602(9) 0.7839(7) 0.4552(7) 0.090(6) Uiso 1 1 d .
H34 H 0.6494 0.7611 0.4381 0.108 Uiso 1 1 calc R
C33 C 0.7266(10) 0.7854(7) 0.4652(7) 0.110(6) Uiso 1 1 d .
H33 H 0.7612 0.7666 0.4541 0.131 Uiso 1 1 calc R
C35 C 0.6091(10) 0.8091(7) 0.4656(7) 0.097(6) Uiso 1 1 d .
H35 H 0.5642 0.8062 0.4544 0.116 Uiso 1 1 calc R
C173 C 0.3316(8) 0.0372(6) 0.0195(5) 0.043(4) Uani 1 1 d .
C252 C 0.8255(9) 0.4545(6) 0.0632(6) 0.053(5) Uani 1 1 d .
C118 C 0.3319(8) 0.5547(5) 0.4498(5) 0.043(4) Uiso 1 1 d .
C39 C 0.8329(8) 0.9630(6) 0.4740(5) 0.046(4) Uani 1 1 d .
O1 O 0.8930(6) 0.9483(4) 0.4784(4) 0.071(3) Uani 1 1 d .
O4 O 0.3918(5) 0.5623(4) 0.4448(4) 0.080(3) Uani 1 1 d .
O7 O 0.3897(6) 0.0509(4) 0.0150(4) 0.080(4) Uani 1 1 d .
O10 O 0.8841(6) 0.4373(5) 0.0714(5) 0.086(4) Uani 1 1 d .

loop_
_atom_site_aniso_label
_atom_site_aniso_U_11
_atom_site_aniso_U_22
_atom_site_aniso_U_33
_atom_site_aniso_U_23
_atom_site_aniso_U_13
_atom_site_aniso_U_12
Pd2 0.0522(8) 0.0586(9) 0.0347(8) -0.0168(7) 0.0013(6) -0.0040(7)
Pd4 0.0410(8) 0.0571(9) 0.0376(8) -0.0122(7) 0.0000(6) -0.0011(7)
Pd3 0.0416(8) 0.0517(8) 0.0384(8) -0.0224(7) 0.0036(6) -0.0048(6)
Pd1 0.0417(8) 0.0558(8) 0.0410(8) -0.0240(7) -0.0012(6) -0.0002(6)
Ru1 0.0386(9) 0.0535(9) 0.0393(8) -0.0206(7) -0.0005(6) -0.0006(7)
Ru2 0.0481(9) 0.0684(10) 0.0421(9) -0.0241(8) 0.0020(7) -0.0085(7)
Ru4 0.0425(9) 0.0677(10) 0.0457(9) -0.0207(8) 0.0011(7) -0.0036(7)
Ru3 0.0395(9) 0.0514(9) 0.0398(8) -0.0208(7) 0.0033(6) -0.0067(7)
P7 0.045(3) 0.057(3) 0.047(3) -0.022(2) 0.004(2) -0.001(2)
P3 0.050(3) 0.061(3) 0.039(3) -0.023(2) 0.004(2) -0.006(2)
P9 0.049(3) 0.052(3) 0.047(3) -0.021(2) 0.004(2) -0.002(2)
P6 0.053(3) 0.067(3) 0.047(3) -0.022(3) 0.005(2) -0.013(2)
P8 0.040(3) 0.055(3) 0.053(3) -0.023(2) 0.000(2) -0.009(2)
P11 0.042(3) 0.065(3) 0.065(3) -0.019(3) -0.001(2) -0.001(2)
Cl1 0.062(3) 0.071(3) 0.048(3) -0.032(2) -0.003(2) 0.001(2)
P2 0.048(3) 0.052(3) 0.057(3) -0.024(2) -0.002(2) 0.001(2)
Cl2 0.058(3) 0.093(3) 0.044(3) -0.029(2) 0.004(2) -0.010(2)
O2 0.049(6) 0.056(7) 0.050(6) -0.034(6) -0.006(5) -0.004(5)
P1 0.053(3) 0.050(3) 0.045(3) -0.019(2) 0.001(2) -0.004(2)
P12 0.035(3) 0.078(3) 0.045(3) -0.026(3) 0.004(2) -0.005(2)
P4 0.056(3) 0.057(3) 0.042(3) -0.016(2) 0.000(2) 0.000(2)
Cl4 0.068(3) 0.081(3) 0.049(3) -0.020(2) 0.009(2) -0.012(2)
O12 0.049(6) 0.090(8) 0.025(7) -0.007(6) 0.000(5) 0.008(6)
Cl3 0.051(3) 0.072(3) 0.051(3) -0.032(2) -0.002(2) -0.004(2)
P10 0.046(3) 0.055(3) 0.048(3) -0.016(2) 0.000(2) -0.007(2)
P5 0.059(3) 0.075(3) 0.044(3) -0.024(3) 0.000(2) -0.007(3)
O9 0.043(6) 0.060(7) 0.057(7) -0.039(6) 0.002(5) -0.011(5)
O3 0.043(7) 0.091(8) 0.076(8) -0.055(6) -0.005(5) 0.002(6)
O11 0.054(7) 0.100(8) 0.039(7) -0.015(6) -0.007(5) 0.007(6)
O8 0.043(7) 0.084(8) 0.082(8) -0.051(7) 0.010(6) -0.010(6)
O5 0.068(8) 0.095(8) 0.038(7) -0.018(6) 0.014(5) -0.021(7)
O6 0.070(7) 0.082(8) 0.029(7) -0.018(6) 0.016(5) -0.014(6)
C223 0.040(11) 0.053(11) 0.056(12) -0.026(9) 0.000(8) -0.008(8)
C89 0.027(10) 0.070(12) 0.078(13) -0.030(10) -0.004(9) -0.015(9)
C173 0.016(10) 0.094(13) 0.025(9) -0.031(9) 0.003(8) 0.004(10)
C252 0.048(12) 0.070(12) 0.056(12) -0.042(10) 0.028(10) -0.017(10)
C39 0.020(10) 0.105(14) 0.021(9) -0.034(9) -0.006(8) 0.004(10)
O1 0.040(7) 0.092(9) 0.076(8) -0.028(7) -0.004(6) 0.000(7)
O4 0.041(7) 0.111(9) 0.110(9) -0.068(8) 0.007(6) -0.010(6)
O7 0.045(8) 0.106(10) 0.085(9) -0.034(7) 0.004(7) -0.020(7)
O10 0.049(8) 0.119(11) 0.103(10) -0.059(8) 0.003(8) 0.002(8)

loop_
_atom_type_symbol
_atom_type_description
_atom_type_scat_dispersion_real
_atom_type_scat_dispersion_imag
_atom_type_scat_source
C C 0.0033 0.0016 'International Tables Vol C Tables 4.2.6.8 and 6.1.1.4'
H H 0.0000 0.0000 'International Tables Vol C Tables 4.2.6.8 and 6.1.1.4'
Cl Cl 0.1484 0.1585 'International Tables Vol C Tables 4.2.6.8 and 6.1.1.4'
N N 0.0061 0.0033 'International Tables Vol C Tables 4.2.6.8 and 6.1.1.4'
O O 0.0106 0.0060 'International Tables Vol C Tables 4.2.6.8 and 6.1.1.4'
P P 0.1023 0.0942 'International Tables Vol C Tables 4.2.6.8 and 6.1.1.4'
Pd Pd -0.9988 1.0072 'International Tables Vol C Tables 4.2.6.8 and 6.1.1.4'
Ru Ru -1.2594 0.8363 'International Tables Vol C Tables 4.2.6.8 and 6.1.1.4'

loop_
_geom_angle_atom_site_label_1
_geom_angle_atom_site_label_2
_geom_angle_atom_site_label_3
_geom_angle
N4 Pd2 N6 81.2(5)
N4 Pd2 O5 172.4(4)
N6 Pd2 O5 91.7(4)
N4 Pd2 P4 94.0(3)
N6 Pd2 P4 173.7(3)
O5 Pd2 P4 93.2(3)
N12 Pd4 N10 81.0(5)
N12 Pd4 O11 90.4(4)
N10 Pd4 O11 171.4(4)
N12 Pd4 P10 176.8(4)
N10 Pd4 P10 95.8(3)
O11 Pd4 P10 92.8(3)
N7 Pd3 O8 172.2(4)
N7 Pd3 N9 80.8(4)
O8 Pd3 N9 91.4(4)
N7 Pd3 P7 94.9(3)
O8 Pd3 P7 92.9(3)
N9 Pd3 P7 175.2(3)
N1 Pd1 O3 172.0(4)
N1 Pd1 N3 80.4(4)
O3 Pd1 N3 91.6(4)
N1 Pd1 P3 96.1(3)
O3 Pd1 P3 91.9(3)
N3 Pd1 P3 175.7(3)
C39 Ru1 N2 102.9(5)
C39 Ru1 O2 163.9(4)
N2 Ru1 O2 61.4(4)
C39 Ru1 P1 95.3(5)
N2 Ru1 P1 90.4(3)
O2 Ru1 P1 82.0(2)
C39 Ru1 P2 92.3(5)
N2 Ru1 P2 91.2(3)
O2 Ru1 P2 91.6(2)
P1 Ru1 P2 171.74(14)
C39 Ru1 Cl1 94.3(4)
N2 Ru1 Cl1 162.8(3)
O2 Ru1 Cl1 101.4(2)
P1 Ru1 Cl1 88.34(13)
P2 Ru1 Cl1 87.81(13)
C118 Ru2 N5 104.7(5)
C118 Ru2 O6 166.2(5)
N5 Ru2 O6 61.7(4)
C118 Ru2 P5 91.8(4)
N5 Ru2 P5 88.8(3)
O6 Ru2 P5 90.4(3)
C118 Ru2 P6 95.3(4)
N5 Ru2 P6 90.3(3)
O6 Ru2 P6 83.0(3)
P5 Ru2 P6 172.85(14)
C118 Ru2 Cl2 93.5(4)
N5 Ru2 Cl2 161.8(3)
O6 Ru2 Cl2 100.1(2)
P5 Ru2 Cl2 91.09(14)
P6 Ru2 Cl2 87.47(14)
C118 Ru2 C88 136.6(5)
N5 Ru2 C88 31.9(4)
O6 Ru2 C88 29.7(3)
P5 Ru2 C88 90.1(3)
P6 Ru2 C88 85.5(3)
Cl2 Ru2 C88 129.9(4)
C252 Ru4 N11 103.2(5)
C252 Ru4 O12 164.5(5)
N11 Ru4 O12 61.4(4)
C252 Ru4 P12 89.9(5)
N11 Ru4 P12 88.9(3)
O12 Ru4 P12 91.2(3)
C252 Ru4 P11 91.6(5)
N11 Ru4 P11 89.5(3)
O12 Ru4 P11 87.0(3)
P12 Ru4 P11 178.03(14)
C252 Ru4 Cl4 97.0(5)
N11 Ru4 Cl4 159.7(3)
O12 Ru4 Cl4 98.4(2)
P12 Ru4 Cl4 90.22(14)
P11 Ru4 Cl4 90.91(14)
C252 Ru4 C222 134.6(6)
N11 Ru4 C222 31.4(4)
O12 Ru4 C222 30.0(3)
P12 Ru4 C222 90.7(3)
P11 Ru4 C222 87.3(3)
Cl4 Ru4 C222 128.4(4)
C173 Ru3 N8 103.6(5)
C173 Ru3 O9 164.3(4)
N8 Ru3 O9 60.8(3)
C173 Ru3 P8 93.6(5)
N8 Ru3 P8 91.1(3)
O9 Ru3 P8 88.9(2)
C173 Ru3 P9 95.5(5)
N8 Ru3 P9 91.0(3)
O9 Ru3 P9 83.5(2)
P8 Ru3 P9 169.96(14)
C173 Ru3 Cl3 94.0(4)
N8 Ru3 Cl3 162.4(3)
O9 Ru3 Cl3 101.6(2)
P8 Ru3 Cl3 87.80(13)
P9 Ru3 Cl3 87.29(13)
C173 Ru3 C174 135.5(5)
N8 Ru3 C174 31.9(4)
O9 Ru3 C174 29.0(3)
P8 Ru3 C174 88.7(3)
P9 Ru3 C174 87.8(3)
Cl3 Ru3 C174 130.6(4)
C143 P7 C137 104.2(6)
C143 P7 C149 106.0(6)
C137 P7 C149 104.2(6)
C143 P7 Pd3 112.3(4)
C137 P7 Pd3 117.8(5)
C149 P7 Pd3 111.3(5)
C58 P3 C64 104.0(6)
C58 P3 C52 104.5(6)
C64 P3 C52 105.6(6)
C58 P3 Pd1 117.2(5)
C64 P3 Pd1 113.6(4)
C52 P3 Pd1 110.9(5)
C198 P9 C192 101.6(7)
C198 P9 C186 105.5(7)
C192 P9 C186 103.8(6)
C198 P9 Ru3 112.3(5)
C192 P9 Ru3 118.6(5)
C186 P9 Ru3 113.5(4)
C125 P6 C131 102.0(7)
C125 P6 C119 103.3(7)
C131 P6 C119 103.1(7)
C125 P6 Ru2 117.4(5)
C131 P6 Ru2 113.5(5)
C119 P6 Ru2 115.7(5)
C155 P8 C161 102.1(6)
C155 P8 C167 101.4(6)
C161 P8 C167 105.4(6)
C155 P8 Ru3 115.1(5)
C161 P8 Ru3 117.6(5)
C167 P8 Ru3 113.3(4)
C240 P11 C234 100.7(7)
C240 P11 C246 104.0(7)
C234 P11 C246 103.0(7)
C240 P11 Ru4 121.6(6)
C234 P11 Ru4 116.2(5)
C246 P11 Ru4 109.3(5)
C31 P2 C25 106.6(6)
C31 P2 C19 103.2(7)
C25 P2 C19 100.1(7)
C31 P2 Ru1 111.5(5)
C25 P2 Ru1 113.7(5)
C19 P2 Ru1 120.1(5)
C40 O2 Ru1 91.7(8)
C13 P1 C1 105.0(7)
C13 P1 C7 103.3(6)
C1 P1 C7 101.5(6)
C13 P1 Ru1 112.5(5)
C1 P1 Ru1 117.4(5)
C7 P1 Ru1 115.5(5)
C251 C246 C247 121.4(16)
C251 C246 P11 121.3(12)
C247 C246 P11 116.9(13)
C265 P12 C259 103.6(6)
C265 P12 C253 102.6(6)
C259 P12 C253 103.8(6)
C265 P12 Ru4 116.7(5)
C259 P12 Ru4 112.9(4)
C253 P12 Ru4 115.7(5)
C82 P4 C70 105.2(7)
C82 P4 C76 107.8(7)
C70 P4 C76 104.4(7)
C82 P4 Pd2 113.1(5)
C70 P4 Pd2 111.3(5)
C76 P4 Pd2 114.4(5)
C222 O12 Ru4 90.2(8)
C89 N6 N5 119.9(12)
C89 N6 Pd2 129.0(10)
N5 N6 Pd2 111.1(8)
C88 N4 Pd2 113.0(10)
C204 P10 C216 107.3(6)
C204 P10 C210 102.7(6)
C216 P10 C210 104.6(7)
C204 P10 Pd4 113.1(5)
C216 P10 Pd4 114.8(5)
C210 P10 Pd4 113.4(5)
C100 P5 C112 102.6(7)
C100 P5 C106 101.7(7)
C112 P5 C106 104.3(7)
C100 P5 Ru2 115.8(5)
C112 P5 Ru2 111.7(5)
C106 P5 Ru2 118.9(5)
C174 O9 Ru3 91.3(8)
C175 N9 N8 121.5(10)
C175 N9 Pd3 127.4(9)
N8 N9 Pd3 111.1(7)
C51 O3 Pd1 125.2(9)
C233 O11 Pd4 123.8(9)
C223 N12 N11 118.3(11)
C223 N12 Pd4 128.9(10)
N11 N12 Pd4 112.8(9)
C185 O8 Pd3 124.5(9)
C40 N1 Pd1 113.4(10)
C155 C156 C157 119.5(14)
C142 C137 C138 116.6(14)
C142 C137 P7 125.3(12)
C138 C137 P7 118.1(11)
C174 N7 Pd3 114.9(10)
C99 O5 Pd2 122.9(9)
C150 C149 C154 119.4(13)
C150 C149 P7 122.0(11)
C154 C149 P7 118.7(11)
C88 O6 Ru2 91.0(8)
C260 C259 C264 118.2(13)
C260 C259 P12 119.8(11)
C264 C259 P12 121.7(11)
C222 N11 N12 114.7(12)
C222 N11 Ru4 95.3(9)
N12 N11 Ru4 149.8(9)
C88 N5 N6 116.8(12)
C88 N5 Ru2 95.0(9)
N6 N5 Ru2 148.2(9)
N12 C223 C224 124.9(13)
C83 C82 C87 117.0(13)
C83 C82 P4 121.8(11)
C87 C82 P4 121.2(11)
C185 C176 C175 122.0(13)
C185 C176 C177 119.8(13)
C175 C176 C177 118.1(13)
O8 C185 C176 129.3(13)
O8 C185 C184 113.2(13)
C176 C185 C184 117.4(14)
C25 C30 C29 119.9(14)
C30 C25 C26 118.1(14)
C30 C25 P2 122.7(12)
C26 C25 P2 119.3(12)
O12 C222 N10 126.8(13)
O12 C222 N11 113.1(13)
N10 C222 N11 120.1(14)
O12 C222 Ru4 59.8(7)
N10 C222 Ru4 173.4(12)
N11 C222 Ru4 53.3(7)
C114 C113 C112 119.1(15)
C20 C19 C24 118.7(14)
C20 C19 P2 120.2(11)
C24 C19 P2 120.8(12)
C117 C112 C113 121.3(15)
C117 C112 P5 118.0(12)
C113 C112 P5 120.4(12)
N6 C89 C90 122.7(13)
C156 C155 C160 119.6(14)
C156 C155 P8 122.1(11)
C160 C155 P8 118.3(11)
C53 C52 C57 120.9(14)
C53 C52 P3 118.7(11)
C57 C52 P3 120.3(11)
C5 C6 C1 119.3(15)
C130 C125 C126 119.7(15)
C130 C125 P6 123.6(12)
C126 C125 P6 116.6(12)
O6 C88 N4 130.0(13)
O6 C88 N5 112.4(13)
N4 C88 N5 117.6(14)
O6 C88 Ru2 59.3(7)
N4 C88 Ru2 170.5(11)
N5 C88 Ru2 53.1(7)
C63 C58 C59 115.2(15)
C63 C58 P3 123.4(12)
C59 C58 P3 121.4(12)
C234 C239 C238 118.6(16)
C105 C100 C101 118.2(15)
C105 C100 P5 122.6(12)
C101 C100 P5 119.2(13)
C246 C247 C248 118.3(17)
C187 C186 C191 118.4(14)
C187 C186 P9 120.8(12)
C191 C186 P9 120.4(12)
C167 C168 C169 120.4(15)
C174 N8 N9 117.0(11)
C174 N8 Ru3 94.7(9)
N9 N8 Ru3 147.2(8)
C52 C57 C56 122.5(15)
C18 C13 C14 120.0(15)
C18 C13 P1 121.2(12)
C14 C13 P1 118.5(12)
O2 C40 N1 130.7(13)
O2 C40 N2 109.8(12)
N1 C40 N2 119.5(14)
C215 C210 C211 118.0(14)
C215 C210 P10 121.9(12)
C211 C210 P10 120.1(12)
C41 N3 N2 118.8(11)
C41 N3 Pd1 127.9(10)
N2 N3 Pd1 113.3(8)
C258 C253 C254 121.6(15)
C258 C253 P12 121.9(12)
C254 C253 P12 116.3(12)
O9 C174 N7 131.0(14)
O9 C174 N8 113.0(13)
N7 C174 N8 116.0(14)
O9 C174 Ru3 59.7(7)
N7 C174 Ru3 168.8(11)
N8 C174 Ru3 53.5(7)
N3 C41 C42 124.3(13)
N3 N2 C40 113.4(11)
N3 N2 Ru1 149.0(8)
C40 N2 Ru1 96.9(9)
C52 C53 C54 117.1(15)
C60 C59 C58 122.0(17)
C148 C143 C144 117.3(13)
C148 C143 P7 123.7(11)
C144 C143 P7 118.9(11)
C193 C192 C197 118.6(14)
C193 C192 P9 120.2(12)
C197 C192 P9 121.2(11)
C99 C90 C91 122.5(15)
C99 C90 C89 123.0(13)
C91 C90 C89 114.4(12)
C234 C235 C236 119.1(15)
C149 C154 C153 116.7(14)
C216 C221 C220 120.4(15)
C239 C234 C235 120.8(14)
C239 C234 P11 116.6(12)
C235 C234 P11 122.5(12)
O3 C51 C42 127.6(13)
O3 C51 C50 112.9(13)
C42 C51 C50 119.5(14)
C233 C224 C223 121.5(14)
C233 C224 C225 119.8(15)
C223 C224 C225 118.7(14)
C222 N10 Pd4 111.3(10)
C62 C63 C58 122.0(16)
O11 C233 C224 130.4(15)
O11 C233 C232 110.6(14)
C224 C233 C232 118.9(16)
C221 C216 C217 118.8(14)
C221 C216 P10 120.6(12)
C217 C216 P10 120.4(12)
C19 C24 C23 118.5(15)
C168 C167 C172 118.8(13)
C168 C167 P8 123.9(11)
C172 C167 P8 117.0(11)
C171 C172 C167 118.6(15)
C86 C87 C82 122.8(15)
C85 C86 C87 118.1(16)
C178 C177 C176 123.7(14)
C178 C177 C182 116.8(14)
C176 C177 C182 119.5(13)
C192 C197 C196 119.2(15)
C166 C161 C162 118.8(14)
C166 C161 P8 118.2(11)
C162 C161 P8 122.7(11)
C219 C220 C221 119.8(16)
C261 C260 C259 122.4(14)
C32 C31 C36 117.0(14)
C32 C31 P2 120.5(12)
C36 C31 P2 122.1(12)
C51 C42 C43 118.9(13)
C51 C42 C41 123.4(13)
C43 C42 C41 117.7(12)
C206 C205 C204 124.3(15)
C207 C206 C205 116.7(17)
C209 C204 C205 116.0(14)
C209 C204 P10 123.5(12)
C205 C204 P10 120.4(11)
C253 C254 C255 117.8(16)
C2 C1 C6 118.9(14)
C2 C1 P1 123.9(12)
C6 C1 P1 116.9(11)
C237 C236 C235 120.8(17)
C136 C131 C132 119.5(16)
C136 C131 P6 121.5(13)
C132 C131 P6 119.0(13)
C161 C166 C165 120.7(15)
C107 C106 C111 122.4(16)
C107 C106 P5 115.6(13)
C111 C106 P5 122.0(13)
C125 C130 C129 120.1(15)
C184 C183 C182 123.1(15)
C183 C182 C181 124.5(15)
C183 C182 C177 117.4(14)
C181 C182 C177 118.0(15)
C183 C184 C185 122.6(15)
C263 C264 C259 119.2(15)
C180 C181 C182 122.2(17)
C170 C171 C172 118.1(17)
C75 C70 C71 117.3(14)
C75 C70 P4 120.4(11)
C71 C70 P4 121.7(11)
C22 C23 C24 121.5(16)
C64 C65 C66 120.9(14)
C46 C47 C48 122.2(15)
C19 C20 C21 121.9(15)
C46 C45 C44 119.3(17)
C171 C170 C169 125.9(18)
C145 C144 C143 122.1(14)
C65 C64 C69 117.7(13)
C65 C64 P3 124.4(11)
C69 C64 P3 117.8(11)
C47 C46 C45 120.2(17)
C152 C153 C154 122.4(16)
C161 C162 C163 119.7(14)
C73 C72 C71 119.5(16)
C70 C71 C72 120.9(14)
C67 C66 C65 118.4(16)
C192 C193 C194 123.5(15)
C119 C120 C121 119.8(15)
C143 C148 C147 120.3(14)
C226 C225 C230 119.6(15)
C226 C225 C224 121.5(15)
C230 C225 C224 118.8(15)
C72 C73 C74 122.0(17)
C120 C119 C124 120.8(17)
C120 C119 P6 120.9(13)
C124 C119 P6 118.2(14)
C164 C165 C166 117.7(17)
C67 C68 C69 118.6(16)
C68 C67 C66 124.5(16)
C186 C187 C188 121.1(15)
C84 C85 C86 121.0(17)
C164 C163 C162 117.6(16)
C7 C8 C9 122.7(15)
C179 C178 C177 124.1(15)
C8 C7 C12 118.2(14)
C8 C7 P1 121.7(12)
C12 C7 P1 119.9(11)
C216 C217 C218 119.3(16)
C262 C261 C260 116.5(17)
C149 C150 C151 121.4(14)
C210 C211 C212 122.4(15)
C61 C60 C59 120.3(19)
C131 C132 C133 120.4(16)
N9 C175 C176 125.3(13)
C70 C75 C74 120.9(15)
C13 C14 C15 119.4(15)
C10 C9 C8 116.2(16)
C13 C18 C17 118.9(17)
C155 C160 C159 120.2(15)
C25 C26 C27 120.7(16)
C270 C265 C266 119.6(15)
C270 C265 P12 118.5(12)
C266 C265 P12 121.8(12)
C55 C54 C53 119.8(17)
C96 C97 C98 126.9(17)
C79 C80 C81 118.4(17)
C257 C256 C255 119.6(18)
C27 C28 C29 121.7(17)
C43 C44 C45 122.4(15)
C92 C93 C94 116.4(17)
C48 C49 C50 122.7(15)
C4 C5 C6 119.9(17)
C104 C103 C102 124.0(18)
O5 C99 C90 129.8(15)
O5 C99 C98 112.4(14)
C90 C99 C98 117.8(16)
C249 C250 C251 116.7(18)
C4 C3 C2 117.0(17)
C97 C96 C95 123.8(17)
C97 C96 C91 119.1(16)
C95 C96 C91 117.1(16)
C92 C91 C96 118.6(15)
C92 C91 C90 125.8(14)
C96 C91 C90 115.4(14)
C189 C188 C187 117.9(17)
C152 C151 C150 119.2(15)
C203 C198 C199 117.4(18)
C203 C198 P9 122.5(13)
C199 C198 P9 120.1(15)
C195 C196 C197 117.6(16)
C1 C2 C3 121.8(15)
C77 C76 C81 118.3(15)
C77 C76 P4 119.3(13)
C81 C76 P4 122.4(13)
C231 C232 C233 117.7(17)
C44 C43 C48 117.4(14)
C44 C43 C42 122.9(13)
C48 C43 C42 119.3(13)
C181 C180 C179 122.0(17)
C49 C48 C43 120.2(14)
C49 C48 C47 121.6(14)
C43 C48 C47 118.2(13)
C210 C215 C214 119.3(16)
C144 C145 C146 118.6(15)
C158 C159 C160 118.6(15)
C49 C50 C51 119.3(15)
C165 C164 C163 125.5(18)
C137 C138 C139 121.6(16)
C213 C214 C215 118.9(18)
C157 C158 C159 122.1(16)
C115 C114 C113 118.8(17)
C114 C115 C116 124.7(18)
C256 C255 C254 122.4(17)
C68 C69 C64 119.9(14)
C193 C194 C195 116.9(17)
C147 C146 C145 121.3(16)
C106 C107 C108 121.6(16)
C16 C15 C14 119.2(18)
C253 C258 C257 117.0(16)
C146 C147 C148 120.3(15)
C112 C117 C116 117.6(16)
C265 C266 C267 120.6(15)
C229 C228 C227 125.6(19)
C228 C229 C230 121.2(18)
C10 C11 C12 116.6(16)
C28 C29 C30 120.6(16)
C7 C12 C11 121.5(14)
C225 C226 C227 121.0(16)
C186 C191 C190 119.2(18)
C265 C270 C269 119.2(17)
C231 C230 C225 117.3(17)
C231 C230 C229 125.8(17)
C225 C230 C229 116.7(16)
C22 C21 C20 118.4(16)
C178 C179 C180 116.9(16)
C137 C142 C141 123.5(16)
C97 C98 C99 117.6(16)
C76 C81 C80 121.8(16)
C246 C251 C250 121.0(16)
C245 C240 C241 121.7(19)
C245 C240 P11 118.6(15)
C241 C240 P11 119.6(15)
C91 C92 C93 124.4(16)
C213 C212 C211 118.3(17)
C82 C83 C84 120.2(15)
C11 C10 C9 124.7(17)
C85 C84 C83 120.8(17)
C249 C248 C247 117.6(19)
C23 C22 C21 120.7(17)
C196 C195 C194 124.0(18)
C212 C213 C214 123.0(19)
C15 C16 C17 126(2)
C237 C238 C239 119.4(17)
C230 C231 C232 127.3(18)
C95 C94 C93 122.6(19)
C268 C267 C266 117.5(17)
C56 C55 C54 123.4(19)
C141 C140 C139 123.4(19)
C133 C134 C135 125(2)
C131 C136 C135 119.0(18)
C60 C61 C62 120(2)
C140 C139 C138 116.3(18)
C28 C27 C26 119.0(16)
C100 C105 C104 122.2(16)
C170 C169 C168 118.1(17)
C55 C56 C57 116.2(17)
C127 C126 C125 118.6(16)
C236 C237 C238 121.2(18)
C198 C199 C200 119(2)
C134 C133 C132 118.6(18)
C134 C135 C136 117(2)
C109 C110 C111 119.1(18)
C110 C109 C108 125(2)
C201 C202 C203 117.1(19)
C102 C101 C100 120.5(17)
C103 C104 C105 117.4(17)
C158 C157 C156 119.9(16)
C198 C203 C202 125.8(17)
C153 C152 C151 120.9(16)
C115 C116 C117 118.3(18)
C106 C111 C110 116.9(17)
C126 C127 C128 122.3(18)
C228 C227 C226 115.7(17)
C140 C141 C142 118.6(19)
C73 C74 C75 119.1(17)
C31 C36 C35 118.9(15)
C31 C32 C33 121.1(16)
C220 C219 C218 121.5(19)
C207 C208 C209 119.3(19)
C61 C62 C63 120.3(18)
C208 C207 C206 122.7(19)
C119 C124 C123 118.0(19)
C128 C129 C130 121.8(17)
C190 C189 C188 125(2)
C240 C245 C244 118.3(18)
C204 C209 C208 121.0(17)
C129 C128 C127 117.5(18)
C243 C244 C245 115.3(19)
C269 C268 C267 125.0(19)
C219 C218 C217 120.2(19)
C78 C79 C80 122(2)
C103 C102 C101 117.6(18)
C16 C17 C18 116.6(19)
C268 C269 C270 118.0(19)
C3 C4 C5 123.1(18)
C202 C201 C200 119(2)
C244 C243 C242 128(2)
C107 C108 C109 114.3(18)
C250 C249 C248 125(2)
C79 C78 C77 119(2)
C94 C95 C96 120.7(19)
C256 C257 C258 121.5(19)
C240 C241 C242 121(2)
C76 C77 C78 120.9(17)
C262 C263 C264 119.7(17)
C189 C190 C191 119(2)
C243 C242 C241 114(2)
C263 C262 C261 124.0(19)
C201 C200 C199 121(3)
C122 C121 C120 119.7(18)
C121 C122 C123 121(2)
C122 C123 C124 120(2)
C35 C34 C33 129(2)
C34 C33 C32 115.3(18)
C34 C35 C36 118.9(18)
O7 C173 Ru3 176.6(12)
O10 C252 Ru4 175.3(14)
O4 C118 Ru2 177.0(13)
O1 C39 Ru1 177.5(13)

loop_
_geom_bond_atom_site_label_1
_geom_bond_atom_site_label_2
_geom_bond_distance
Pd2 N4 1.994(10)
Pd2 N6 2.002(11)
Pd2 O5 2.021(9)
Pd2 P4 2.260(4)
Pd4 N12 1.979(11)
Pd4 N10 2.011(10)
Pd4 O11 2.011(9)
Pd4 P10 2.277(4)
Pd3 N7 1.964(10)
Pd3 O8 1.996(9)
Pd3 N9 2.008(10)
Pd3 P7 2.262(4)
Pd1 N1 1.966(10)
Pd1 O3 1.994(9)
Pd1 N3 2.013(10)
Pd1 P3 2.281(4)
Ru1 C39 1.763(15)
Ru1 N2 2.054(10)
Ru1 O2 2.222(8)
Ru1 P1 2.381(4)
Ru1 P2 2.392(4)
Ru1 Cl1 2.413(4)
Ru2 C118 1.818(16)
Ru2 N5 2.070(11)
Ru2 O6 2.217(9)
Ru2 P5 2.379(4)
Ru2 P6 2.400(4)
Ru2 Cl2 2.410(4)
Ru2 C88 2.578(15)
Ru4 C252 1.802(17)
Ru4 N11 2.059(10)
Ru4 O12 2.210(8)
Ru4 P12 2.386(4)
Ru4 P11 2.388(4)
Ru4 Cl4 2.418(4)
Ru4 C222 2.556(15)
Ru3 C173 1.782(15)
Ru3 N8 2.078(10)
Ru3 O9 2.225(8)
Ru3 P8 2.387(4)
Ru3 P9 2.397(4)
Ru3 Cl3 2.403(4)
Ru3 C174 2.578(15)
P7 C143 1.789(14)
P7 C137 1.791(13)
P7 C149 1.801(14)
P3 C58 1.791(14)
P3 C64 1.801(13)
P3 C52 1.803(14)
P9 C198 1.776(15)
P9 C192 1.811(14)
P9 C186 1.815(14)
P6 C125 1.816(14)
P6 C131 1.830(15)
P6 C119 1.833(15)
P8 C155 1.826(14)
P8 C161 1.828(14)
P8 C167 1.847(14)
P11 C240 1.831(17)
P11 C234 1.868(14)
P11 C246 1.880(15)
P2 C31 1.805(15)
P2 C25 1.830(14)
P2 C19 1.839(14)
O2 C40 1.299(14)
P1 C13 1.823(14)
P1 C1 1.824(14)
P1 C7 1.835(14)
C246 C251 1.319(17)
C246 C247 1.397(18)
P12 C265 1.841(15)
P12 C259 1.846(14)
P12 C253 1.860(14)
P4 C82 1.777(14)
P4 C70 1.781(14)
P4 C76 1.797(15)
O12 C222 1.278(14)
N6 C89 1.278(14)
N6 N5 1.373(12)
N4 C88 1.317(15)
P10 C204 1.775(14)
P10 C216 1.788(14)
P10 C210 1.792(14)
P5 C100 1.840(15)
P5 C112 1.846(15)
P5 C106 1.852(16)
O9 C174 1.251(14)
N9 C175 1.299(13)
N9 N8 1.375(12)
O3 C51 1.319(15)
O11 C233 1.320(16)
N12 C223 1.307(14)
N12 N11 1.395(13)
O8 C185 1.300(15)
N1 C40 1.318(15)
C156 C155 1.378(16)
C156 C157 1.429(17)
C137 C142 1.373(17)
C137 C138 1.376(17)
N7 C174 1.329(15)
O5 C99 1.306(16)
C149 C150 1.393(16)
C149 C154 1.395(16)
O6 C88 1.279(14)
C259 C260 1.392(16)
C259 C264 1.404(17)
N11 C222 1.336(14)
N5 C88 1.369(14)
C223 C224 1.428(17)
C82 C83 1.393(16)
C82 C87 1.418(17)
C176 C185 1.414(16)
C176 C175 1.433(16)
C176 C177 1.453(17)
C185 C184 1.441(17)
C30 C25 1.368(16)
C30 C29 1.416(17)
C25 C26 1.383(17)
C222 N10 1.335(15)
C113 C114 1.383(18)
C113 C112 1.427(18)
C19 C20 1.343(16)
C19 C24 1.391(17)
C112 C117 1.389(18)
C89 C90 1.491(17)
C155 C160 1.380(16)
C52 C53 1.352(16)
C52 C57 1.374(16)
C6 C5 1.387(18)
C6 C1 1.390(17)
C125 C130 1.385(17)
C125 C126 1.414(18)
C58 C63 1.383(17)
C58 C59 1.394(17)
C239 C234 1.368(17)
C239 C238 1.429(19)
C100 C105 1.343(17)
C100 C101 1.411(18)
C247 C248 1.42(2)
C186 C187 1.362(16)
C186 C191 1.396(18)
C168 C167 1.372(16)
C168 C169 1.396(18)
N8 C174 1.365(14)
C57 C56 1.446(18)
C13 C18 1.380(18)
C13 C14 1.392(16)
C40 N2 1.376(14)
C210 C215 1.379(18)
C210 C211 1.403(17)
N3 C41 1.281(14)
N3 N2 1.365(12)
C253 C258 1.355(17)
C253 C254 1.360(17)
C41 C42 1.465(16)
C53 C54 1.464(19)
C59 C60 1.374(19)
C143 C148 1.382(16)
C143 C144 1.428(16)
C192 C193 1.379(17)
C192 C197 1.412(17)
C90 C99 1.382(17)
C90 C91 1.461(17)
C235 C234 1.368(17)
C235 C236 1.404(18)
C154 C153 1.436(18)
C221 C216 1.357(17)
C221 C220 1.431(18)
C51 C42 1.405(17)
C51 C50 1.447(17)
C224 C233 1.377(17)
C224 C225 1.466(18)
C63 C62 1.379(18)
C233 C232 1.437(18)
C216 C217 1.386(17)
C24 C23 1.396(18)
C167 C172 1.434(17)
C172 C171 1.407(18)
C87 C86 1.391(17)
C86 C85 1.384(18)
C177 C178 1.411(17)
C177 C182 1.456(18)
C197 C196 1.446(18)
C161 C166 1.393(16)
C161 C162 1.398(17)
C220 C219 1.315(18)
C260 C261 1.381(17)
C31 C32 1.374(17)
C31 C36 1.425(18)
C42 C43 1.443(16)
C205 C206 1.377(18)
C205 C204 1.391(16)
C206 C207 1.371(19)
C204 C209 1.378(18)
C254 C255 1.409(18)
C1 C2 1.371(17)
C236 C237 1.329(18)
C131 C136 1.386(19)
C131 C132 1.397(18)
C166 C165 1.409(18)
C106 C107 1.370(18)
C106 C111 1.387(19)
C130 C129 1.404(18)
C183 C184 1.338(16)
C183 C182 1.396(17)
C182 C181 1.420(18)
C264 C263 1.383(18)
C181 C180 1.344(18)
C171 C170 1.319(18)
C70 C75 1.394(17)
C70 C71 1.406(16)
C23 C22 1.328(17)
C65 C64 1.379(16)
C65 C66 1.400(17)
C47 C46 1.342(18)
C47 C48 1.442(17)
C20 C21 1.401(18)
C45 C46 1.381(18)
C45 C44 1.413(18)
C170 C169 1.333(19)
C144 C145 1.379(16)
C64 C69 1.441(16)
C153 C152 1.340(17)
C162 C163 1.425(18)
C72 C73 1.348(18)
C72 C71 1.406(17)
C66 C67 1.358(17)
C193 C194 1.383(18)
C120 C119 1.338(17)
C120 C121 1.441(18)
C148 C147 1.423(17)
C225 C226 1.406(17)
C225 C230 1.423(18)
C73 C74 1.364(18)
C119 C124 1.38(2)
C165 C164 1.331(19)
C68 C67 1.328(17)
C68 C69 1.399(17)
C187 C188 1.389(18)
C85 C84 1.371(19)
C163 C164 1.345(18)
C8 C7 1.377(16)
C8 C9 1.401(18)
C178 C179 1.393(18)
C7 C12 1.387(17)
C217 C218 1.42(2)
C261 C262 1.364(19)
C150 C151 1.397(17)
C211 C212 1.412(18)
C60 C61 1.34(2)
C132 C133 1.413(19)
C75 C74 1.412(19)
C14 C15 1.418(19)
C9 C10 1.390(19)
C18 C17 1.45(2)
C160 C159 1.440(18)
C26 C27 1.430(18)
C265 C270 1.368(18)
C265 C266 1.385(17)
C54 C55 1.39(2)
C97 C96 1.327(18)
C97 C98 1.343(18)
C80 C79 1.39(2)
C80 C81 1.399(18)
C256 C257 1.310(19)
C256 C255 1.329(18)
C28 C27 1.326(17)
C28 C29 1.336(17)
C44 C43 1.391(17)
C93 C92 1.392(18)
C93 C94 1.40(2)
C49 C48 1.352(16)
C49 C50 1.377(17)
C5 C4 1.362(19)
C103 C104 1.350(19)
C103 C102 1.35(2)
C99 C98 1.462(18)
C250 C249 1.34(2)
C250 C251 1.420(19)
C3 C4 1.341(19)
C3 C2 1.414(18)
C96 C95 1.43(2)
C96 C91 1.452(18)
C91 C92 1.357(17)
C188 C189 1.35(2)
C151 C152 1.355(17)
C198 C203 1.340(18)
C198 C199 1.37(2)
C196 C195 1.375(19)
C76 C77 1.387(18)
C76 C81 1.392(17)
C232 C231 1.360(19)
C43 C48 1.422(16)
C180 C179 1.415(19)
C215 C214 1.45(2)
C145 C146 1.390(17)
C159 C158 1.353(17)
C138 C139 1.45(2)
C214 C213 1.38(2)
C158 C157 1.353(17)
C114 C115 1.357(19)
C115 C116 1.359(19)
C194 C195 1.38(2)
C146 C147 1.352(17)
C107 C108 1.406(19)
C15 C16 1.28(2)
C258 C257 1.46(2)
C117 C116 1.44(2)
C266 C267 1.411(19)
C228 C229 1.301(19)
C228 C227 1.38(2)
C229 C230 1.433(19)
C11 C10 1.358(18)
C11 C12 1.429(17)
C226 C227 1.430(19)
C191 C190 1.43(2)
C270 C269 1.45(2)
C230 C231 1.317(18)
C21 C22 1.357(18)
C142 C141 1.380(19)
C240 C245 1.35(2)
C240 C241 1.40(2)
C212 C213 1.327(18)
C83 C84 1.407(18)
C248 C249 1.35(2)
C16 C17 1.37(2)
C238 C237 1.360(19)
C94 C95 1.36(2)
C267 C268 1.349(19)
C55 C56 1.323(19)
C140 C141 1.33(2)
C140 C139 1.37(2)
C134 C133 1.31(2)
C134 C135 1.36(2)
C136 C135 1.45(2)
C61 C62 1.34(2)
C105 C104 1.418(19)
C126 C127 1.388(19)
C199 C200 1.43(3)
C110 C109 1.32(2)
C110 C111 1.44(2)
C109 C108 1.43(2)
C202 C201 1.34(2)
C202 C203 1.43(2)
C101 C102 1.41(2)
C127 C128 1.413(19)
C36 C35 1.434(19)
C32 C33 1.47(2)
C219 C218 1.35(2)
C208 C207 1.339(19)
C208 C209 1.41(2)
C124 C123 1.42(2)
C129 C128 1.372(19)
C189 C190 1.29(2)
C245 C244 1.53(2)
C244 C243 1.32(2)
C268 C269 1.32(2)
C79 C78 1.38(2)
C201 C200 1.41(3)
C243 C242 1.38(2)
C78 C77 1.42(2)
C241 C242 1.44(3)
C263 C262 1.348(19)
C121 C122 1.32(2)
C122 C123 1.36(2)
C34 C35 1.255(19)
C34 C33 1.31(2)
C173 O7 1.175(13)
C252 O10 1.185(15)
C118 O4 1.169(14)
C39 O1 1.191(13)
